data_4114937
loop_
_publ_author_name
'Jun Lu'
'Jiajia Zhang'
'Xianfeng Shen'
'Douglas M. Ho'
'Robert A. Pascal'

_publ_section_title
;
 Octaphenylbiphenylene and Dodecaphenyltriptycene
;
_journal_name_full 'Journal of the American Chemical Society'
_journal_page_first 8035
_journal_page_last 8041
_journal_paper_doi 10.1021/ja0203723
_journal_volume 124
_journal_year 2002
_chemical_compound_source 'chemical synthesis'
_chemical_formula_moiety 'C92 H62'
_chemical_formula_structural 'C92 H62 . C H2 Cl2'
_chemical_formula_sum 'C93 H64 Cl2'
_chemical_formula_weight 1252.34
_chemical_name_systematic
; 
 1,2,3,4,5,6,7,8,13,14,15,16-Dodecaphenyltriptycene 
;
_space_group_IT_number 14
_symmetry_cell_setting monoclinic
_symmetry_space_group_name_Hall '-P 2ybc'
_symmetry_space_group_name_H-M 'P 1 21/c 1'
_atom_sites_solution_hydrogens geom
_atom_sites_solution_primary direct
_atom_sites_solution_secondary difmap
_audit_creation_method SHELXL
_cell_angle_alpha 90.00
_cell_angle_beta 125.4847(8)
_cell_angle_gamma 90.00
_cell_formula_units_Z 8
_cell_length_a 19.2738(4)
_cell_length_b 28.5548(5)
_cell_length_c 32.3310(5)
_cell_measurement_reflns_used 82861
_cell_measurement_temperature 200(2)
_cell_measurement_theta_max 22.52
_cell_measurement_theta_min 1.27
_cell_volume 14488.9(5)
_computing_cell_refinement DENZO-SMN
_computing_data_collection 'Nonius COLLECT'
_computing_data_reduction DENZO-SMN
_computing_molecular_graphics 'Siemens SHELXTL'
_computing_publication_material 'Siemens SHELXTL'
_computing_structure_refinement 'SHELXL-93 (Sheldrick, 1993)'
_computing_structure_solution 'Siemens SHELXTL'
_diffrn_ambient_temperature 200(2)
_diffrn_measurement_device 'Nonius KappaCCD'
_diffrn_measurement_method 'omega scans; 800 0.5-degree frames; 480 sec/deg'
_diffrn_radiation_monochromator graphite
_diffrn_radiation_source 'fine-focus sealed tube'
_diffrn_radiation_type MoK\a
_diffrn_radiation_wavelength 0.71073
_diffrn_reflns_av_R_equivalents 0.071
_diffrn_reflns_av_sigmaI/netI 0.0679
_diffrn_reflns_limit_h_max 20
_diffrn_reflns_limit_h_min 0
_diffrn_reflns_limit_k_max 30
_diffrn_reflns_limit_k_min 0
_diffrn_reflns_limit_l_max 28
_diffrn_reflns_limit_l_min -34
_diffrn_reflns_number 82861
_diffrn_reflns_theta_max 22.52
_diffrn_reflns_theta_min 1.27
_diffrn_standards_number 0
_exptl_absorpt_coefficient_mu 0.136
_exptl_absorpt_correction_type none
_exptl_crystal_colour Colorless
_exptl_crystal_density_diffrn 1.148
_exptl_crystal_density_meas ?
_exptl_crystal_description Prism
_exptl_crystal_F_000 5248
_exptl_crystal_size_max 0.20
_exptl_crystal_size_mid 0.12
_exptl_crystal_size_min 0.05
_refine_diff_density_max 0.794
_refine_diff_density_min -1.230
_refine_diff_density_rms 0.067
_refine_ls_extinction_method none
_refine_ls_goodness_of_fit_all 1.036
_refine_ls_goodness_of_fit_obs 1.172
_refine_ls_hydrogen_treatment 'XYZ riding, U(H) = 1.2U(C)'
_refine_ls_matrix_type full
_refine_ls_number_parameters 1730
_refine_ls_number_reflns 18933
_refine_ls_number_restraints 0
_refine_ls_restrained_S_all 1.036
_refine_ls_restrained_S_obs 1.172
_refine_ls_R_factor_all 0.1119
_refine_ls_R_factor_obs 0.0753
_refine_ls_shift/esd_max 0.000
_refine_ls_shift/esd_mean 0.000
_refine_ls_structure_factor_coef Fsqd
_refine_ls_weighting_details 'w=1/[\s^2^(Fo^2^)+(0.1364P)^2^+7.6582P] where P=(Fo^2^+2Fc^2^)/3'
_refine_ls_weighting_scheme calc
_refine_ls_wR_factor_all 0.2266
_refine_ls_wR_factor_obs 0.2071
_reflns_number_observed 12780
_reflns_number_total 18933
_reflns_observed_criterion >2sigma(I)
_cod_data_source_file ja0203723_3.cif
_cod_data_source_block 84sq2tf
_cod_depositor_comments
;
The following automatic conversions were performed:

'_exptl_crystal_density_meas' value 'none' was changed to '?' - the
value is perceived as not measured.

Automatic conversion script
Id: cif_fix_values 3008 2015-01-20 13:52:24Z robertas 

The following automatic conversions were performed:

'_refine_ls_weighting_scheme' value 'calc
w=1/[\s^2^(Fo^2^)+(0.1364P)^2^+7.6582P] where P=(Fo^2^+2Fc^2^)/3' was
changed to 'calc'. New tag '_refine_ls_weighting_details' was
created. The value of the new tag was set to
'w=1/[\s^2^(Fo^2^)+(0.1364P)^2^+7.6582P] where P=(Fo^2^+2Fc^2^)/3'.

Automatic conversion script
Id: cif_fix_values 3143 2015-03-26 13:38:13Z robertas 
;
_cod_database_code 4114937

loop_
_symmetry_equiv_pos_as_xyz
'x, y, z'
'-x, y+1/2, -z+1/2'
'-x, -y, -z'
'x, -y-1/2, z-1/2'

loop_
_atom_site_aniso_label
_atom_site_aniso_U_11
_atom_site_aniso_U_22
_atom_site_aniso_U_33
_atom_site_aniso_U_23
_atom_site_aniso_U_13
_atom_site_aniso_U_12
C1 0.034(2) 0.031(2) 0.036(2) 0.007(2) 0.021(2) 0.009(2)
C2 0.036(2) 0.032(3) 0.035(2) 0.011(2) 0.024(2) 0.006(2)
C3 0.034(2) 0.034(3) 0.033(2) 0.007(2) 0.020(2) 0.006(2)
C4 0.038(3) 0.029(2) 0.035(2) 0.004(2) 0.022(2) 0.003(2)
C4A 0.030(2) 0.026(2) 0.031(2) 0.005(2) 0.017(2) 0.007(2)
C5 0.037(3) 0.031(2) 0.030(2) 0.004(2) 0.022(2) 0.002(2)
C6 0.034(3) 0.036(3) 0.030(2) 0.004(2) 0.020(2) 0.000(2)
C7 0.035(3) 0.035(3) 0.031(2) 0.008(2) 0.024(2) 0.003(2)
C8 0.041(3) 0.026(2) 0.025(2) 0.007(2) 0.021(2) 0.003(2)
C8A 0.032(2) 0.027(2) 0.028(2) 0.006(2) 0.019(2) 0.004(2)
C9 0.031(2) 0.025(2) 0.031(2) 0.002(2) 0.017(2) 0.000(2)
C9A 0.029(2) 0.028(2) 0.029(2) 0.008(2) 0.018(2) 0.007(2)
C10 0.031(2) 0.024(2) 0.030(2) 0.004(2) 0.017(2) 0.003(2)
C10A 0.035(3) 0.027(2) 0.031(2) 0.006(2) 0.022(2) 0.004(2)
C11 0.027(2) 0.030(3) 0.037(2) 0.002(2) 0.021(2) 0.005(2)
C12 0.031(2) 0.030(2) 0.036(3) 0.002(2) 0.025(2) 0.002(2)
C13 0.027(2) 0.033(3) 0.028(2) -0.002(2) 0.016(2) -0.001(2)
C14 0.029(2) 0.038(3) 0.032(2) 0.007(2) 0.020(2) 0.005(2)
C15 0.030(2) 0.033(3) 0.036(3) 0.009(2) 0.020(2) 0.004(2)
C16 0.032(2) 0.030(3) 0.038(3) 0.004(2) 0.024(2) 0.002(2)
C17 0.040(3) 0.031(3) 0.033(2) 0.002(2) 0.024(2) -0.001(2)
C18 0.043(3) 0.035(3) 0.043(3) 0.006(2) 0.027(2) 0.002(2)
C19 0.063(4) 0.036(3) 0.054(3) -0.006(2) 0.036(3) -0.005(3)
C20 0.069(4) 0.038(3) 0.055(3) -0.016(2) 0.035(3) -0.023(3)
C21 0.047(3) 0.060(4) 0.051(3) -0.005(3) 0.028(3) -0.014(3)
C22 0.043(3) 0.042(3) 0.049(3) 0.002(2) 0.030(3) 0.000(2)
C23 0.048(3) 0.043(3) 0.037(3) 0.000(2) 0.029(2) 0.000(2)
C24 0.060(3) 0.043(3) 0.040(3) 0.000(2) 0.031(3) -0.003(3)
C25 0.101(5) 0.041(3) 0.060(3) 0.001(3) 0.055(4) -0.016(3)
C26 0.101(5) 0.073(5) 0.084(4) -0.012(4) 0.071(4) -0.037(4)
C27 0.073(4) 0.086(5) 0.088(4) -0.013(4) 0.064(4) -0.024(4)
C28 0.052(3) 0.057(3) 0.059(3) 0.000(3) 0.038(3) -0.004(3)
C29 0.040(3) 0.035(3) 0.031(2) 0.005(2) 0.023(2) 0.004(2)
C30 0.053(3) 0.042(3) 0.043(3) 0.008(2) 0.033(3) 0.011(2)
C31 0.074(4) 0.043(3) 0.070(4) 0.006(3) 0.056(3) 0.017(3)
C32 0.080(4) 0.053(3) 0.058(3) -0.001(3) 0.053(3) 0.004(3)
C33 0.069(4) 0.055(3) 0.041(3) 0.007(2) 0.038(3) 0.001(3)
C34 0.045(3) 0.045(3) 0.046(3) 0.007(2) 0.030(2) 0.008(2)
C35 0.038(3) 0.037(3) 0.038(3) -0.001(2) 0.027(2) 0.002(2)
C36 0.051(3) 0.037(3) 0.041(3) 0.007(2) 0.030(2) 0.010(2)
C37 0.060(3) 0.037(3) 0.063(4) 0.001(3) 0.040(3) 0.004(2)
C38 0.064(4) 0.039(3) 0.077(4) -0.013(3) 0.047(3) -0.008(3)
C39 0.058(3) 0.051(3) 0.046(3) -0.014(3) 0.029(3) -0.003(3)
C40 0.048(3) 0.040(3) 0.040(3) 0.000(2) 0.027(2) 0.004(2)
C41 0.029(2) 0.034(3) 0.039(3) -0.003(2) 0.016(2) 0.003(2)
C42 0.045(3) 0.047(3) 0.048(3) -0.012(3) 0.026(3) -0.005(2)
C43 0.070(4) 0.061(4) 0.069(4) -0.027(3) 0.037(3) -0.010(3)
C44 0.062(4) 0.054(4) 0.094(5) -0.037(3) 0.032(4) -0.008(3)
C45 0.050(3) 0.042(3) 0.086(4) -0.007(3) 0.035(3) -0.003(3)
C46 0.038(3) 0.031(3) 0.056(3) 0.003(2) 0.025(2) 0.002(2)
C47 0.031(2) 0.029(2) 0.040(3) 0.007(2) 0.021(2) 0.005(2)
C48 0.028(3) 0.041(3) 0.040(3) 0.002(2) 0.018(2) 0.000(2)
C49 0.037(3) 0.047(3) 0.046(3) 0.002(2) 0.017(2) 0.001(2)
C50 0.038(3) 0.050(3) 0.062(4) 0.012(3) 0.028(3) 0.001(2)
C51 0.048(3) 0.049(3) 0.058(3) 0.010(3) 0.037(3) 0.004(2)
C52 0.044(3) 0.037(3) 0.039(3) 0.008(2) 0.023(2) 0.002(2)
C53 0.038(3) 0.027(2) 0.044(3) 0.002(2) 0.028(2) 0.003(2)
C54 0.046(3) 0.036(3) 0.040(3) 0.006(2) 0.026(2) 0.010(2)
C55 0.063(3) 0.052(3) 0.052(3) 0.002(3) 0.041(3) 0.010(3)
C56 0.060(3) 0.051(3) 0.068(4) 0.007(3) 0.044(3) 0.021(3)
C57 0.044(3) 0.049(3) 0.051(3) 0.011(2) 0.026(3) 0.010(2)
C58 0.042(3) 0.035(3) 0.035(3) 0.005(2) 0.025(2) 0.005(2)
C59 0.035(2) 0.025(2) 0.038(3) 0.000(2) 0.024(2) 0.002(2)
C60 0.040(3) 0.033(3) 0.043(3) 0.005(2) 0.024(2) 0.006(2)
C61 0.050(3) 0.042(3) 0.048(3) -0.009(3) 0.027(3) 0.001(2)
C62 0.045(3) 0.033(3) 0.081(4) -0.010(3) 0.039(3) -0.004(2)
C63 0.050(3) 0.030(3) 0.059(3) 0.005(2) 0.035(3) 0.006(2)
C64 0.042(3) 0.029(3) 0.043(3) 0.004(2) 0.026(2) 0.007(2)
C65 0.030(2) 0.038(3) 0.027(2) 0.007(2) 0.014(2) 0.004(2)
C66 0.039(3) 0.041(3) 0.038(3) 0.001(2) 0.022(2) -0.001(2)
C67 0.059(3) 0.040(3) 0.050(3) 0.002(3) 0.025(3) -0.013(2)
C68 0.072(4) 0.044(3) 0.051(3) -0.009(3) 0.031(3) -0.004(3)
C69 0.070(4) 0.046(3) 0.047(3) -0.004(3) 0.037(3) -0.001(3)
C70 0.048(3) 0.040(3) 0.037(3) 0.003(2) 0.025(2) 0.003(2)
C71 0.032(3) 0.036(3) 0.034(2) 0.003(2) 0.020(2) 0.007(2)
C72 0.038(3) 0.042(3) 0.039(3) 0.004(2) 0.021(2) 0.009(2)
C73 0.040(3) 0.059(3) 0.047(3) -0.009(3) 0.018(3) 0.005(2)
C74 0.063(4) 0.078(4) 0.034(3) -0.001(3) 0.024(3) 0.015(3)
C75 0.059(4) 0.074(4) 0.039(3) 0.006(3) 0.032(3) 0.011(3)
C76 0.042(3) 0.053(3) 0.040(3) 0.006(2) 0.026(2) 0.009(2)
C77 0.043(3) 0.037(3) 0.032(2) 0.007(2) 0.026(2) 0.009(2)
C78 0.055(3) 0.038(3) 0.052(3) 0.007(2) 0.040(3) 0.007(2)
C79 0.079(4) 0.038(3) 0.086(4) 0.013(3) 0.066(4) 0.007(3)
C80 0.104(5) 0.051(3) 0.095(4) 0.040(3) 0.082(4) 0.033(3)
C81 0.071(4) 0.073(4) 0.068(4) 0.038(3) 0.054(3) 0.040(3)
C82 0.051(3) 0.049(3) 0.045(3) 0.017(2) 0.035(3) 0.015(2)
C83 0.038(3) 0.025(2) 0.030(2) 0.006(2) 0.020(2) 0.003(2)
C84 0.038(3) 0.038(3) 0.045(3) 0.003(2) 0.026(2) -0.002(2)
C85 0.050(3) 0.045(3) 0.057(3) -0.003(3) 0.028(3) -0.009(3)
C86 0.066(4) 0.029(3) 0.063(3) -0.005(2) 0.037(3) -0.005(3)
C87 0.054(3) 0.033(3) 0.059(3) 0.000(2) 0.035(3) 0.009(2)
C88 0.039(3) 0.036(3) 0.042(3) 0.005(2) 0.024(2) 0.004(2)
Cl1S 0.1149(15) 0.1158(15) 0.0606(10) -0.0063(10) 0.0326(10) 0.0387(12)
Cl2S 0.108(2) 0.077(2) 0.078(2) 0.0247(12) 0.074(2) 0.0302(13)
C1S 0.070(6) 0.059(5) 0.054(5) -0.003(4) 0.045(5) 0.006(4)
Cl3S 0.285(33) 0.168(14) 0.175(17) 0.027(12) 0.079(18) 0.087(16)
C2S 0.053(26) 0.282(65) 0.246(72) -0.022(51) 0.069(35) 0.051(32)
C1' 0.037(3) 0.032(3) 0.028(2) 0.000(2) 0.019(2) -0.005(2)
C2' 0.043(3) 0.030(3) 0.029(2) 0.002(2) 0.021(2) -0.002(2)
C3' 0.045(3) 0.030(3) 0.036(2) 0.003(2) 0.025(2) 0.001(2)
C4' 0.032(2) 0.034(3) 0.026(2) 0.002(2) 0.015(2) -0.001(2)
C4A' 0.034(2) 0.023(2) 0.023(2) 0.001(2) 0.016(2) -0.001(2)
C5' 0.029(2) 0.023(2) 0.026(2) 0.000(2) 0.016(2) -0.001(2)
C6' 0.034(2) 0.020(2) 0.028(2) -0.002(2) 0.018(2) -0.004(2)
C7' 0.032(2) 0.021(2) 0.032(2) -0.004(2) 0.019(2) -0.002(2)
C8' 0.030(2) 0.028(2) 0.026(2) -0.001(2) 0.016(2) -0.001(2)
C8A' 0.027(2) 0.026(2) 0.028(2) -0.001(2) 0.017(2) 0.001(2)
C9' 0.031(2) 0.024(2) 0.029(2) 0.003(2) 0.020(2) 0.003(2)
C9A' 0.033(2) 0.031(2) 0.027(2) 0.002(2) 0.019(2) -0.002(2)
C10' 0.028(2) 0.027(2) 0.033(2) 0.004(2) 0.022(2) 0.004(2)
C10" 0.032(2) 0.022(2) 0.030(2) -0.002(2) 0.020(2) 0.001(2)
C11' 0.034(3) 0.022(2) 0.030(2) 0.003(2) 0.020(2) -0.001(2)
C12' 0.030(2) 0.027(2) 0.027(2) 0.007(2) 0.017(2) 0.000(2)
C13' 0.039(3) 0.022(2) 0.031(2) 0.002(2) 0.024(2) 0.001(2)
C14' 0.041(3) 0.022(2) 0.032(2) 0.004(2) 0.023(2) -0.001(2)
C15' 0.039(3) 0.024(2) 0.033(2) 0.001(2) 0.021(2) -0.001(2)
C16' 0.034(3) 0.027(2) 0.028(2) 0.007(2) 0.018(2) 0.003(2)
C17' 0.034(3) 0.030(2) 0.029(2) -0.001(2) 0.021(2) -0.007(2)
C18' 0.037(3) 0.043(3) 0.039(3) 0.003(2) 0.022(2) -0.007(2)
C19' 0.033(3) 0.043(3) 0.056(3) 0.013(2) 0.022(2) 0.001(2)
C20' 0.041(3) 0.053(3) 0.053(3) 0.001(3) 0.033(3) -0.006(2)
C21' 0.054(3) 0.048(3) 0.041(3) 0.006(2) 0.034(3) -0.005(2)
C22' 0.044(3) 0.034(3) 0.039(3) 0.007(2) 0.027(2) 0.001(2)
C23' 0.052(3) 0.037(3) 0.043(3) -0.007(2) 0.033(3) -0.010(2)
C24' 0.056(3) 0.041(3) 0.053(3) -0.008(2) 0.034(3) -0.013(2)
C25' 0.064(4) 0.067(4) 0.075(4) -0.013(3) 0.042(3) -0.026(3)
C26' 0.102(5) 0.068(4) 0.096(5) -0.020(4) 0.071(5) -0.047(4)
C27' 0.101(5) 0.051(4) 0.073(4) 0.007(3) 0.056(4) -0.026(3)
C28' 0.072(4) 0.041(3) 0.048(3) 0.001(3) 0.036(3) -0.013(3)
C29' 0.065(3) 0.027(3) 0.063(3) 0.006(3) 0.047(3) -0.001(3)
C30' 0.078(4) 0.036(3) 0.080(4) 0.011(3) 0.050(4) 0.011(3)
C31' 0.116(6) 0.050(4) 0.142(7) 0.027(5) 0.084(6) 0.029(4)
C32' 0.164(8) 0.029(4) 0.165(8) 0.013(5) 0.122(8) 0.016(5)
C33' 0.139(7) 0.040(4) 0.123(6) -0.019(4) 0.097(6) -0.012(4)
C34' 0.091(4) 0.033(3) 0.086(4) -0.010(3) 0.065(4) -0.011(3)
C35' 0.042(3) 0.018(2) 0.043(3) 0.006(2) 0.026(2) 0.005(2)
C36' 0.043(3) 0.034(3) 0.049(3) 0.005(2) 0.028(3) 0.011(2)
C37' 0.039(3) 0.051(3) 0.053(3) 0.007(3) 0.025(3) 0.010(2)
C38' 0.052(3) 0.054(3) 0.067(4) 0.010(3) 0.042(3) 0.017(3)
C39' 0.061(4) 0.040(3) 0.056(3) -0.002(2) 0.042(3) 0.007(2)
C40' 0.053(3) 0.030(3) 0.048(3) 0.000(2) 0.034(3) 0.000(2)
C41' 0.027(2) 0.031(3) 0.030(2) 0.003(2) 0.017(2) 0.004(2)
C42' 0.039(3) 0.031(3) 0.035(2) 0.001(2) 0.024(2) 0.000(2)
C43' 0.046(3) 0.040(3) 0.043(3) -0.004(2) 0.029(2) 0.005(2)
C44' 0.036(3) 0.052(3) 0.040(3) 0.003(2) 0.026(2) 0.008(2)
C45' 0.040(3) 0.041(3) 0.040(3) -0.001(2) 0.028(2) -0.004(2)
C46' 0.041(3) 0.031(2) 0.035(2) 0.001(2) 0.024(2) 0.003(2)
C47' 0.027(2) 0.028(3) 0.033(2) 0.003(2) 0.017(2) 0.001(2)
C48' 0.037(3) 0.036(3) 0.032(2) 0.000(2) 0.023(2) 0.001(2)
C49' 0.052(3) 0.050(3) 0.032(3) 0.002(2) 0.028(2) 0.002(2)
C50' 0.049(3) 0.047(3) 0.050(3) 0.015(2) 0.033(3) 0.002(2)
C51' 0.051(3) 0.025(2) 0.049(3) 0.006(2) 0.034(2) 0.000(2)
C52' 0.038(3) 0.034(3) 0.034(2) 0.002(2) 0.023(2) 0.006(2)
C53' 0.029(2) 0.029(2) 0.032(2) 0.001(2) 0.020(2) 0.000(2)
C54' 0.038(3) 0.034(3) 0.037(2) 0.004(2) 0.026(2) 0.006(2)
C55' 0.047(3) 0.035(3) 0.051(3) 0.009(2) 0.034(3) 0.012(2)
C56' 0.040(3) 0.049(3) 0.042(3) 0.016(2) 0.023(2) 0.015(2)
C57' 0.038(3) 0.045(3) 0.034(3) 0.002(2) 0.016(2) 0.000(2)
C58' 0.038(3) 0.030(2) 0.036(3) -0.001(2) 0.021(2) -0.001(2)
C59' 0.034(3) 0.029(2) 0.032(2) 0.004(2) 0.021(2) 0.002(2)
C60' 0.048(3) 0.040(3) 0.042(3) 0.004(2) 0.031(2) 0.007(2)
C61' 0.058(3) 0.056(3) 0.053(3) 0.020(3) 0.045(3) 0.024(3)
C62' 0.045(3) 0.063(3) 0.066(3) 0.029(3) 0.043(3) 0.023(3)
C63' 0.036(3) 0.053(3) 0.050(3) 0.015(2) 0.027(2) 0.006(2)
C64' 0.038(3) 0.041(3) 0.041(3) 0.006(2) 0.026(2) 0.002(2)
C65' 0.037(3) 0.040(3) 0.028(2) 0.001(2) 0.021(2) -0.001(2)
C66' 0.048(3) 0.048(3) 0.043(3) -0.009(2) 0.034(3) -0.013(2)
C67' 0.063(3) 0.075(4) 0.049(3) -0.021(3) 0.043(3) -0.029(3)
C68' 0.053(3) 0.079(4) 0.065(4) -0.022(3) 0.044(3) -0.008(3)
C69' 0.051(3) 0.058(3) 0.065(3) -0.005(3) 0.040(3) 0.007(3)
C70' 0.049(3) 0.037(3) 0.055(3) 0.003(2) 0.039(3) 0.004(2)
C71' 0.035(2) 0.037(3) 0.029(2) 0.002(2) 0.020(2) 0.003(2)
C72' 0.060(3) 0.046(3) 0.043(3) -0.005(2) 0.036(3) -0.005(2)
C73' 0.075(4) 0.067(4) 0.044(3) 0.002(3) 0.043(3) -0.002(3)
C74' 0.088(4) 0.057(4) 0.059(3) -0.024(3) 0.055(3) -0.013(3)
C75' 0.078(4) 0.038(3) 0.064(3) -0.019(3) 0.052(3) -0.010(3)
C76' 0.050(3) 0.034(3) 0.049(3) -0.004(2) 0.034(2) -0.008(2)
C77' 0.035(3) 0.027(2) 0.036(3) -0.004(2) 0.020(2) 0.003(2)
C78' 0.041(3) 0.036(3) 0.043(3) -0.005(2) 0.025(2) -0.004(2)
C79' 0.044(3) 0.047(3) 0.053(3) -0.012(3) 0.028(3) -0.009(2)
C80' 0.041(3) 0.054(3) 0.065(4) -0.020(3) 0.024(3) -0.009(3)
C81' 0.047(3) 0.047(3) 0.037(3) -0.002(2) 0.013(3) 0.009(3)
C82' 0.045(3) 0.034(3) 0.037(3) 0.002(2) 0.020(2) 0.003(2)
C83' 0.032(2) 0.030(2) 0.033(2) -0.004(2) 0.020(2) -0.003(2)
C84' 0.032(3) 0.043(3) 0.033(2) 0.004(2) 0.017(2) 0.003(2)
C85' 0.041(3) 0.053(3) 0.050(3) 0.002(2) 0.032(3) -0.001(2)
C86' 0.032(3) 0.053(3) 0.054(3) -0.004(3) 0.026(3) 0.005(2)
C87' 0.033(3) 0.044(3) 0.043(3) 0.001(2) 0.016(2) 0.010(2)
C88' 0.037(3) 0.041(3) 0.030(2) 0.000(2) 0.017(2) 0.001(2)
Cl1T 0.327(7) 0.289(5) 0.443(9) 0.038(5) 0.307(7) 0.017(5)
Cl2T 0.251(5) 0.403(8) 0.262(5) -0.119(6) 0.118(5) -0.031(5)
C1T 0.233(13) 0.256(14) 0.078(6) 0.018(7) 0.036(7) -0.149(12)

loop_
_atom_site_label
_atom_site_type_symbol
_atom_site_fract_x
_atom_site_fract_y
_atom_site_fract_z
_atom_site_U_iso_or_equiv
_atom_site_thermal_displace_type
_atom_site_occupancy
_atom_site_calc_flag
_atom_site_refinement_flags
_atom_site_disorder_group
C1 C 0.5481(3) 0.20452(14) 0.26399(15) 0.0331(10) Uani 1 d . .
C2 C 0.5381(3) 0.21547(14) 0.3031(2) 0.0330(10) Uani 1 d . .
C3 C 0.5677(3) 0.25777(14) 0.3296(2) 0.0335(10) Uani 1 d . .
C4 C 0.6099(3) 0.29081(14) 0.3182(2) 0.0334(10) Uani 1 d . .
C4A C 0.6243(2) 0.27829(13) 0.28204(14) 0.0290(9) Uani 1 d . .
C5 C 0.8316(3) 0.28797(14) 0.30385(15) 0.0311(10) Uani 1 d . .
C6 C 0.8891(3) 0.25568(14) 0.30615(15) 0.0325(10) Uani 1 d . .
C7 C 0.8614(3) 0.21077(14) 0.28440(15) 0.0310(10) Uani 1 d . .
C8 C 0.7733(3) 0.19919(13) 0.25580(14) 0.0296(10) Uani 1 d . .
C8A C 0.7164(2) 0.23336(13) 0.25065(14) 0.0281(9) Uani 1 d . .
C9 C 0.6196(2) 0.22831(13) 0.21917(14) 0.0293(9) Uani 1 d . .
H9 H 0.5992(2) 0.19762(13) 0.20098(14) 0.035 Uiso 1 calc R .
C9A C 0.5954(2) 0.23553(13) 0.25604(14) 0.0278(9) Uani 1 d . .
C10 C 0.6720(2) 0.30728(13) 0.26599(14) 0.0290(9) Uani 1 d . .
H10 H 0.6922(2) 0.33802(13) 0.28408(14) 0.035 Uiso 1 calc R .
C10A C 0.7457(3) 0.27652(13) 0.27557(15) 0.0292(9) Uani 1 d . .
C11 C 0.6126(2) 0.31294(14) 0.20838(15) 0.0292(10) Uani 1 d . .
C12 C 0.5841(2) 0.27014(13) 0.18284(15) 0.0296(10) Uani 1 d . .
C13 C 0.5320(2) 0.26804(14) 0.12988(14) 0.0291(9) Uani 1 d . .
C14 C 0.5073(2) 0.31039(14) 0.10198(15) 0.0315(10) Uani 1 d . .
C15 C 0.5368(2) 0.35346(14) 0.1276(2) 0.0328(10) Uani 1 d . .
C16 C 0.5889(2) 0.35502(14) 0.1816(2) 0.0315(10) Uani 1 d . .
C17 C 0.5039(3) 0.16267(14) 0.23157(15) 0.0328(10) Uani 1 d . .
C18 C 0.5481(3) 0.12509(14) 0.2295(2) 0.0392(11) Uani 1 d . .
H18 H 0.6085(3) 0.12629(14) 0.2481(2) 0.047 Uiso 1 calc R .
C19 C 0.5040(3) 0.0858(2) 0.2003(2) 0.0492(12) Uani 1 d . .
H19 H 0.5342(3) 0.0604(2) 0.1987(2) 0.059 Uiso 1 calc R .
C20 C 0.4166(3) 0.0837(2) 0.1736(2) 0.0543(13) Uani 1 d . .
H20 H 0.3868(3) 0.0565(2) 0.1545(2) 0.065 Uiso 1 calc R .
C21 C 0.3726(3) 0.1212(2) 0.1747(2) 0.0527(13) Uani 1 d . .
H21 H 0.3122(3) 0.1201(2) 0.1556(2) 0.063 Uiso 1 calc R .
C22 C 0.4158(3) 0.1602(2) 0.2032(2) 0.0428(11) Uani 1 d . .
H22 H 0.3847(3) 0.1858(2) 0.2036(2) 0.051 Uiso 1 calc R .
C23 C 0.4934(3) 0.1805(2) 0.3148(2) 0.0401(11) Uani 1 d . .
C24 C 0.5295(3) 0.1361(2) 0.3328(2) 0.0470(12) Uani 1 d . .
H24 H 0.5824(3) 0.1290(2) 0.3382(2) 0.056 Uiso 1 calc R .
C25 C 0.4896(4) 0.1022(2) 0.3429(2) 0.063(2) Uani 1 d . .
H25 H 0.5149(4) 0.0722(2) 0.3550(2) 0.075 Uiso 1 calc R .
C26 C 0.4130(4) 0.1124(2) 0.3351(2) 0.076(2) Uani 1 d . .
H26 H 0.3851(4) 0.0892(2) 0.3417(2) 0.091 Uiso 1 calc R .
C27 C 0.3764(4) 0.1562(2) 0.3179(2) 0.072(2) Uani 1 d . .
H27 H 0.3239(4) 0.1631(2) 0.3130(2) 0.087 Uiso 1 calc R .
C28 C 0.4164(3) 0.1900(2) 0.3077(2) 0.0526(13) Uani 1 d . .
H28 H 0.3908(3) 0.2199(2) 0.2958(2) 0.063 Uiso 1 calc R .
C29 C 0.5530(3) 0.26748(14) 0.3696(2) 0.0343(10) Uani 1 d . .
C30 C 0.4945(3) 0.3012(2) 0.3618(2) 0.0433(11) Uani 1 d . .
H30 H 0.4683(3) 0.3210(2) 0.3329(2) 0.052 Uiso 1 calc R .
C31 C 0.4745(3) 0.3057(2) 0.3962(2) 0.0539(13) Uani 1 d . .
H31 H 0.4336(3) 0.3283(2) 0.3904(2) 0.065 Uiso 1 calc R .
C32 C 0.5128(3) 0.2780(2) 0.4388(2) 0.0562(14) Uani 1 d . .
H32 H 0.4975(3) 0.2809(2) 0.4619(2) 0.067 Uiso 1 calc R .
C33 C 0.5736(3) 0.2459(2) 0.4478(2) 0.0518(13) Uani 1 d . .
H33 H 0.6025(3) 0.2276(2) 0.4780(2) 0.062 Uiso 1 calc R .
C34 C 0.5922(3) 0.2405(2) 0.4131(2) 0.0430(11) Uani 1 d . .
H34 H 0.6330(3) 0.2177(2) 0.4191(2) 0.052 Uiso 1 calc R .
C35 C 0.6362(3) 0.33752(14) 0.3436(2) 0.0344(10) Uani 1 d . .
C36 C 0.6064(3) 0.3782(2) 0.3139(2) 0.0407(11) Uani 1 d . .
H36 H 0.5696(3) 0.3758(2) 0.2780(2) 0.049 Uiso 1 calc R .
C37 C 0.6304(3) 0.4220(2) 0.3367(2) 0.0507(12) Uani 1 d . .
H37 H 0.6106(3) 0.4493(2) 0.3162(2) 0.061 Uiso 1 calc R .
C38 C 0.6824(3) 0.4260(2) 0.3887(2) 0.0567(14) Uani 1 d . .
H38 H 0.6989(3) 0.4560(2) 0.4042(2) 0.068 Uiso 1 calc R .
C39 C 0.7109(3) 0.3857(2) 0.4184(2) 0.0522(13) Uani 1 d . .
H39 H 0.7458(3) 0.3884(2) 0.4544(2) 0.063 Uiso 1 calc R .
C40 C 0.6890(3) 0.3419(2) 0.3964(2) 0.0415(11) Uani 1 d . .
H40 H 0.7100(3) 0.3147(2) 0.4171(2) 0.050 Uiso 1 calc R .
C41 C 0.8641(3) 0.33350(14) 0.3323(2) 0.0363(10) Uani 1 d . .
C42 C 0.8528(3) 0.3433(2) 0.3701(2) 0.0478(12) Uani 1 d . .
H42 H 0.8222(3) 0.3220(2) 0.3765(2) 0.057 Uiso 1 calc R .
C43 C 0.8853(4) 0.3833(2) 0.3982(2) 0.068(2) Uani 1 d . .
H43 H 0.8779(4) 0.3894(2) 0.4244(2) 0.082 Uiso 1 calc R .
C44 C 0.9289(4) 0.4149(2) 0.3888(2) 0.078(2) Uani 1 d . .
H44 H 0.9515(4) 0.4427(2) 0.4085(2) 0.094 Uiso 1 calc R .
C45 C 0.9398(3) 0.4064(2) 0.3510(2) 0.0618(14) Uani 1 d . .
H45 H 0.9695(3) 0.4282(2) 0.3444(2) 0.074 Uiso 1 calc R .
C46 C 0.9073(3) 0.36588(15) 0.3227(2) 0.0432(11) Uani 1 d . .
H46 H 0.9143(3) 0.36000(15) 0.2964(2) 0.052 Uiso 1 calc R .
C47 C 0.9801(3) 0.26913(14) 0.3303(2) 0.0330(10) Uani 1 d . .
C48 C 1.0363(3) 0.28039(14) 0.3814(2) 0.0373(10) Uani 1 d . .
H48 H 1.0177(3) 0.27913(14) 0.4029(2) 0.045 Uiso 1 calc R .
C49 C 1.1182(3) 0.2933(2) 0.4010(2) 0.0475(12) Uani 1 d . .
H49 H 1.1555(3) 0.3013(2) 0.4360(2) 0.057 Uiso 1 calc R .
C50 C 1.1482(3) 0.2950(2) 0.3712(2) 0.0504(12) Uani 1 d . .
H50 H 1.2053(3) 0.3039(2) 0.3853(2) 0.060 Uiso 1 calc R .
C51 C 1.0936(3) 0.2834(2) 0.3208(2) 0.0478(12) Uani 1 d . .
H51 H 1.1130(3) 0.2839(2) 0.2997(2) 0.057 Uiso 1 calc R .
C52 C 1.0103(3) 0.27105(14) 0.3006(2) 0.0404(11) Uani 1 d . .
H52 H 0.9729(3) 0.26369(14) 0.2654(2) 0.048 Uiso 1 calc R .
C53 C 0.9248(3) 0.17552(13) 0.2913(2) 0.0340(10) Uani 1 d . .
C54 C 0.9167(3) 0.15365(14) 0.2502(2) 0.0399(11) Uani 1 d . .
H54 H 0.8683(3) 0.16011(14) 0.2168(2) 0.048 Uiso 1 calc R .
C55 C 0.9777(3) 0.1228(2) 0.2572(2) 0.0512(13) Uani 1 d . .
H55 H 0.9710(3) 0.1079(2) 0.2288(2) 0.061 Uiso 1 calc R .
C56 C 1.0489(3) 0.1134(2) 0.3058(2) 0.0560(13) Uani 1 d . .
H56 H 1.0918(3) 0.0927(2) 0.3108(2) 0.067 Uiso 1 calc R .
C57 C 1.0570(3) 0.1344(2) 0.3468(2) 0.0488(12) Uani 1 d . .
H57 H 1.1051(3) 0.1277(2) 0.3802(2) 0.059 Uiso 1 calc R .
C58 C 0.9962(3) 0.16486(14) 0.3396(2) 0.0358(10) Uani 1 d . .
H58 H 1.0029(3) 0.17908(14) 0.3683(2) 0.043 Uiso 1 calc R .
C59 C 0.7423(3) 0.15151(13) 0.2340(2) 0.0309(10) Uani 1 d . .
C60 C 0.6920(3) 0.14367(15) 0.1819(2) 0.0384(11) Uani 1 d . .
H60 H 0.6773(3) 0.16915(15) 0.1593(2) 0.046 Uiso 1 calc R .
C61 C 0.6633(3) 0.0995(2) 0.1627(2) 0.0477(12) Uani 1 d . .
H61 H 0.6295(3) 0.0943(2) 0.1270(2) 0.057 Uiso 1 calc R .
C62 C 0.6839(3) 0.0625(2) 0.1955(2) 0.0520(13) Uani 1 d . .
H62 H 0.6632(3) 0.0320(2) 0.1823(2) 0.062 Uiso 1 calc R .
C63 C 0.7339(3) 0.0694(2) 0.2472(2) 0.0445(12) Uani 1 d . .
H63 H 0.7485(3) 0.0438(2) 0.2696(2) 0.053 Uiso 1 calc R .
C64 C 0.7626(3) 0.11370(14) 0.2661(2) 0.0375(11) Uani 1 d . .
H64 H 0.7970(3) 0.11851(14) 0.3018(2) 0.045 Uiso 1 calc R .
C65 C 0.5055(2) 0.22160(14) 0.10287(15) 0.0331(10) Uani 1 d . .
C66 C 0.4535(3) 0.1912(2) 0.1068(2) 0.0399(11) Uani 1 d . .
H66 H 0.4356(3) 0.1991(2) 0.1278(2) 0.048 Uiso 1 calc R .
C67 C 0.4275(3) 0.1491(2) 0.0802(2) 0.0532(13) Uani 1 d . .
H67 H 0.3919(3) 0.1285(2) 0.0832(2) 0.064 Uiso 1 calc R .
C68 C 0.4529(3) 0.1372(2) 0.0498(2) 0.0582(14) Uani 1 d . .
H68 H 0.4345(3) 0.1086(2) 0.0313(2) 0.070 Uiso 1 calc R .
C69 C 0.5052(3) 0.1669(2) 0.0462(2) 0.0529(13) Uani 1 d . .
H69 H 0.5236(3) 0.1585(2) 0.0255(2) 0.063 Uiso 1 calc R .
C70 C 0.5313(3) 0.2088(2) 0.0723(2) 0.0415(11) Uani 1 d . .
H70 H 0.5674(3) 0.2290(2) 0.0694(2) 0.050 Uiso 1 calc R .
C71 C 0.4521(3) 0.30793(14) 0.0453(2) 0.0336(10) Uani 1 d . .
C72 C 0.3731(3) 0.28616(15) 0.0196(2) 0.0404(11) Uani 1 d . .
H72 H 0.3535(3) 0.27359(15) 0.0383(2) 0.049 Uiso 1 calc R .
C73 C 0.3224(3) 0.2825(2) -0.0329(2) 0.0525(13) Uani 1 d . .
H73 H 0.2687(3) 0.2672(2) -0.0499(2) 0.063 Uiso 1 calc R .
C74 C 0.3502(4) 0.3011(2) -0.0606(2) 0.0608(14) Uani 1 d . .
H74 H 0.3157(4) 0.2984(2) -0.0966(2) 0.073 Uiso 1 calc R .
C75 C 0.4272(3) 0.3233(2) -0.0360(2) 0.0556(13) Uani 1 d . .
H75 H 0.4462(3) 0.3362(2) -0.0548(2) 0.067 Uiso 1 calc R .
C76 C 0.4772(3) 0.3268(2) 0.0161(2) 0.0436(11) Uani 1 d . .
H76 H 0.5303(3) 0.3426(2) 0.0327(2) 0.052 Uiso 1 calc R .
C77 C 0.5158(3) 0.39797(14) 0.0986(2) 0.0352(10) Uani 1 d . .
C78 C 0.5820(3) 0.42633(15) 0.1070(2) 0.0433(11) Uani 1 d . .
H78 H 0.6394(3) 0.41624(15) 0.1297(2) 0.052 Uiso 1 calc R .
C79 C 0.5648(4) 0.4690(2) 0.0823(2) 0.0570(14) Uani 1 d . .
H79 H 0.6104(4) 0.4879(2) 0.0884(2) 0.068 Uiso 1 calc R .
C80 C 0.4824(4) 0.4841(2) 0.0492(2) 0.069(2) Uani 1 d . .
H80 H 0.4708(4) 0.5135(2) 0.0328(2) 0.083 Uiso 1 calc R .
C81 C 0.4161(4) 0.4560(2) 0.0400(2) 0.063(2) Uani 1 d . .
H81 H 0.3589(4) 0.4661(2) 0.0168(2) 0.075 Uiso 1 calc R .
C82 C 0.4324(3) 0.4134(2) 0.0644(2) 0.0442(12) Uani 1 d . .
H82 H 0.3864(3) 0.3944(2) 0.0576(2) 0.053 Uiso 1 calc R .
C83 C 0.6155(3) 0.40152(13) 0.20783(15) 0.0309(10) Uani 1 d . .
C84 C 0.7008(3) 0.4138(2) 0.2405(2) 0.0395(11) Uani 1 d . .
H84 H 0.7434(3) 0.3918(2) 0.2477(2) 0.047 Uiso 1 calc R .
C85 C 0.7248(3) 0.4579(2) 0.2627(2) 0.0524(13) Uani 1 d . .
H85 H 0.7835(3) 0.4657(2) 0.2853(2) 0.063 Uiso 1 calc R .
C86 C 0.6637(3) 0.4902(2) 0.2521(2) 0.0529(13) Uani 1 d . .
H86 H 0.6802(3) 0.5206(2) 0.2666(2) 0.063 Uiso 1 calc R .
C87 C 0.5786(3) 0.4785(2) 0.2206(2) 0.0478(12) Uani 1 d . .
H87 H 0.5365(3) 0.5007(2) 0.2140(2) 0.057 Uiso 1 calc R .
C88 C 0.5545(3) 0.43459(15) 0.1988(2) 0.0384(11) Uani 1 d . .
H88 H 0.4957(3) 0.42670(15) 0.1773(2) 0.046 Uiso 1 calc R .
Cl1S Cl 0.83727(13) 0.24092(7) 0.46508(6) 0.1078(6) Uani 1 d . .
Cl2S Cl 0.8467(2) 0.20196(8) 0.38608(11) 0.0761(14) Uani 0.765(12) d P 1
C1S C 0.7947(6) 0.2037(2) 0.4155(3) 0.056(2) Uani 0.765(12) d P 1
H1SA H 0.7346(6) 0.2127(2) 0.3899(3) 0.067 Uiso 0.765(12) calc PR 1
H1SB H 0.7948(6) 0.1718(2) 0.4275(3) 0.067 Uiso 0.765(12) calc PR 1
Cl3S Cl 0.7732(22) 0.1992(6) 0.3733(8) 0.241(14) Uani 0.235(12) d P 2
C2S C 0.8601(26) 0.2130(20) 0.4283(24) 0.204(28) Uani 0.235(12) d P 2
H2SA H 0.8958(26) 0.2335(20) 0.4230(24) 0.245 Uiso 0.235(12) calc PR 2
H2SB H 0.8930(26) 0.1842(20) 0.4458(24) 0.245 Uiso 0.235(12) calc PR 2
C1' C -0.0945(3) 0.25811(14) 0.09441(15) 0.0320(10) Uani 1 d . .
C2' C -0.0769(3) 0.21145(14) 0.08839(15) 0.0339(10) Uani 1 d . .
C3' C -0.0116(3) 0.20195(14) 0.0830(2) 0.0357(10) Uani 1 d . .
C4' C 0.0374(2) 0.23824(14) 0.08287(14) 0.0314(10) Uani 1 d . .
C4A' C 0.0194(2) 0.28422(13) 0.08845(14) 0.0270(9) Uani 1 d . .
C5' C -0.0032(2) 0.37970(13) 0.00661(14) 0.0258(9) Uani 1 d . .
C6' C -0.0710(2) 0.40950(13) -0.02845(14) 0.0274(9) Uani 1 d . .
C7' C -0.1418(2) 0.41487(13) -0.02694(14) 0.0278(9) Uani 1 d . .
C8' C -0.1424(2) 0.39488(13) 0.01255(14) 0.0278(9) Uani 1 d . .
C8A' C -0.0721(2) 0.36863(13) 0.04922(14) 0.0264(9) Uani 1 d . .
C9' C -0.0584(2) 0.34627(13) 0.09682(14) 0.0268(9) Uani 1 d . .
H9' H -0.1063(2) 0.35304(13) 0.09974(14) 0.032 Uiso 1 calc R .
C9A' C -0.0469(2) 0.29399(13) 0.09306(14) 0.0294(9) Uani 1 d . .
C10' C 0.0643(2) 0.32867(13) 0.08872(14) 0.0267(9) Uani 1 d . .
H10' H 0.1120(2) 0.32184(13) 0.08557(14) 0.032 Uiso 1 calc R .
C10" C -0.0050(2) 0.35948(13) 0.04553(14) 0.0270(9) Uani 1 d . .
C11' C 0.0942(2) 0.35507(13) 0.13795(14) 0.0281(9) Uani 1 d . .
C12' C 0.0263(2) 0.36484(13) 0.14173(14) 0.0274(9) Uani 1 d . .
C13' C 0.0410(3) 0.38878(13) 0.18341(15) 0.0283(9) Uani 1 d . .
C14' C 0.1253(3) 0.40311(13) 0.22220(15) 0.0306(10) Uani 1 d . .
C15' C 0.1920(3) 0.39436(13) 0.21766(15) 0.0322(10) Uani 1 d . .
C16' C 0.1768(3) 0.36872(13) 0.17558(15) 0.0296(10) Uani 1 d . .
C17' C -0.1577(3) 0.26790(13) 0.10585(15) 0.0299(10) Uani 1 d . .
C18' C -0.2291(3) 0.29536(15) 0.0741(2) 0.0394(11) Uani 1 d . .
H18' H -0.2385(3) 0.30831(15) 0.0442(2) 0.047 Uiso 1 calc R .
C19' C -0.2867(3) 0.3041(2) 0.0855(2) 0.0464(12) Uani 1 d . .
H19' H -0.3352(3) 0.3230(2) 0.0634(2) 0.056 Uiso 1 calc R .
C20' C -0.2746(3) 0.2858(2) 0.1285(2) 0.0458(12) Uani 1 d . .
H20' H -0.3142(3) 0.2921(2) 0.1364(2) 0.055 Uiso 1 calc R .
C21' C -0.2043(3) 0.2581(2) 0.1601(2) 0.0445(12) Uani 1 d . .
H21' H -0.1953(3) 0.2452(2) 0.1899(2) 0.053 Uiso 1 calc R .
C22' C -0.1465(3) 0.24904(14) 0.1486(2) 0.0377(11) Uani 1 d . .
H22' H -0.0986(3) 0.22957(14) 0.1704(2) 0.045 Uiso 1 calc R .
C23' C -0.1338(3) 0.17329(15) 0.0847(2) 0.0407(11) Uani 1 d . .
C24' C -0.2202(3) 0.1743(2) 0.0456(2) 0.0486(12) Uani 1 d . .
H24' H -0.2420(3) 0.1991(2) 0.0217(2) 0.058 Uiso 1 calc R .
C25' C -0.2753(4) 0.1399(2) 0.0407(2) 0.067(2) Uani 1 d . .
H25' H -0.3343(4) 0.1409(2) 0.0137(2) 0.081 Uiso 1 calc R .
C26' C -0.2421(5) 0.1036(2) 0.0764(3) 0.081(2) Uani 1 d . .
H26' H -0.2790(5) 0.0800(2) 0.0740(3) 0.097 Uiso 1 calc R .
C27' C -0.1561(4) 0.1018(2) 0.1152(2) 0.072(2) Uani 1 d . .
H27' H -0.1338(4) 0.0767(2) 0.1388(2) 0.086 Uiso 1 calc R .
C28' C -0.1030(3) 0.1365(2) 0.1194(2) 0.0527(13) Uani 1 d . .
H28' H -0.0441(3) 0.1353(2) 0.1465(2) 0.063 Uiso 1 calc R .
C29' C 0.0089(3) 0.15177(15) 0.0794(2) 0.0460(12) Uani 1 d . .
C30' C 0.0873(4) 0.1326(2) 0.1172(2) 0.0620(14) Uani 1 d . .
H30' H 0.1280(4) 0.1515(2) 0.1452(2) 0.074 Uiso 1 calc R .
C31' C 0.1073(5) 0.0869(2) 0.1150(3) 0.097(2) Uani 1 d . .
H31' H 0.1609(5) 0.0742(2) 0.1413(3) 0.117 Uiso 1 calc R .
C32' C 0.0477(7) 0.0598(2) 0.0738(4) 0.104(3) Uani 1 d . .
H32' H 0.0609(7) 0.0281(2) 0.0718(4) 0.124 Uiso 1 calc R .
C33' C -0.0302(5) 0.0780(2) 0.0357(3) 0.089(2) Uani 1 d . .
H33' H -0.0706(5) 0.0592(2) 0.0075(3) 0.106 Uiso 1 calc R .
C34' C -0.0488(4) 0.1235(2) 0.0389(2) 0.0619(15) Uani 1 d . .
H34' H -0.1027(4) 0.1359(2) 0.0127(2) 0.074 Uiso 1 calc R .
C35' C 0.1012(3) 0.22715(13) 0.0720(2) 0.0335(10) Uani 1 d . .
C36' C 0.1867(3) 0.23897(14) 0.1050(2) 0.0407(11) Uani 1 d . .
H36' H 0.2061(3) 0.25544(14) 0.1354(2) 0.049 Uiso 1 calc R .
C37' C 0.2439(3) 0.2271(2) 0.0941(2) 0.0492(12) Uani 1 d . .
H37' H 0.3017(3) 0.2365(2) 0.1165(2) 0.059 Uiso 1 calc R .
C38' C 0.2183(3) 0.2019(2) 0.0514(2) 0.0532(13) Uani 1 d . .
H38' H 0.2585(3) 0.1930(2) 0.0448(2) 0.064 Uiso 1 calc R .
C39' C 0.1340(3) 0.1897(2) 0.0181(2) 0.0479(12) Uani 1 d . .
H39' H 0.1157(3) 0.1726(2) -0.0117(2) 0.058 Uiso 1 calc R .
C40' C 0.0755(3) 0.20224(14) 0.0280(2) 0.0410(11) Uani 1 d . .
H40' H 0.0173(3) 0.19384(14) 0.0046(2) 0.049 Uiso 1 calc R .
C41' C 0.0685(2) 0.37078(14) 0.00199(14) 0.0287(9) Uani 1 d . .
C42' C 0.0846(3) 0.32583(14) -0.00706(15) 0.0340(10) Uani 1 d . .
H42' H 0.0517(3) 0.30031(14) -0.00843(15) 0.041 Uiso 1 calc R .
C43' C 0.1481(3) 0.3177(2) -0.0141(2) 0.0408(11) Uani 1 d . .
H43' H 0.1586(3) 0.2868(2) -0.0199(2) 0.049 Uiso 1 calc R .
C44' C 0.1960(3) 0.3546(2) -0.0127(2) 0.0403(11) Uani 1 d . .
H44' H 0.2390(3) 0.3491(2) -0.0179(2) 0.048 Uiso 1 calc R .
C45' C 0.1807(3) 0.39954(15) -0.0037(2) 0.0372(11) Uani 1 d . .
H45' H 0.2134(3) 0.42500(15) -0.0027(2) 0.045 Uiso 1 calc R .
C46' C 0.1179(3) 0.40745(14) 0.00389(15) 0.0343(10) Uani 1 d . .
H46' H 0.1085(3) 0.43835(14) 0.01049(15) 0.041 Uiso 1 calc R .
C47' C -0.0671(2) 0.43823(13) -0.06627(15) 0.0294(10) Uani 1 d . .
C48' C -0.0610(2) 0.41929(15) -0.10353(15) 0.0335(10) Uani 1 d . .
H48' H -0.0570(2) 0.38632(15) -0.10558(15) 0.040 Uiso 1 calc R .
C49' C -0.0608(3) 0.4480(2) -0.1374(2) 0.0426(11) Uani 1 d . .
H49' H -0.0574(3) 0.4348(2) -0.1631(2) 0.051 Uiso 1 calc R .
C50' C -0.0655(3) 0.4961(2) -0.1346(2) 0.0461(12) Uani 1 d . .
H50' H -0.0665(3) 0.5156(2) -0.1587(2) 0.055 Uiso 1 calc R .
C51' C -0.0689(3) 0.51588(15) -0.0969(2) 0.0392(11) Uani 1 d . .
H51' H -0.0702(3) 0.54893(15) -0.0941(2) 0.047 Uiso 1 calc R .
C52' C -0.0703(3) 0.48675(14) -0.0633(2) 0.0344(10) Uani 1 d . .
H52' H -0.0736(3) 0.50012(14) -0.0376(2) 0.041 Uiso 1 calc R .
C53' C -0.2159(2) 0.44308(13) -0.06797(14) 0.0287(9) Uani 1 d . .
C54' C -0.2423(3) 0.48393(14) -0.0569(2) 0.0339(10) Uani 1 d . .
H54' H -0.2168(3) 0.49247(14) -0.0225(2) 0.041 Uiso 1 calc R .
C55' C -0.3049(3) 0.51183(15) -0.0953(2) 0.0408(11) Uani 1 d . .
H55' H -0.3216(3) 0.53977(15) -0.0873(2) 0.049 Uiso 1 calc R .
C56' C -0.3437(3) 0.4992(2) -0.1456(2) 0.0443(11) Uani 1 d . .
H56' H -0.3862(3) 0.5188(2) -0.1721(2) 0.053 Uiso 1 calc R .
C57' C -0.3206(3) 0.4585(2) -0.1571(2) 0.0421(11) Uani 1 d . .
H57' H -0.3482(3) 0.4494(2) -0.1915(2) 0.051 Uiso 1 calc R .
C58' C -0.2574(3) 0.43059(14) -0.1187(2) 0.0349(10) Uani 1 d . .
H58' H -0.2419(3) 0.40241(14) -0.1270(2) 0.042 Uiso 1 calc R .
C59' C -0.2180(3) 0.40113(13) 0.01394(15) 0.0306(10) Uani 1 d . .
C60' C -0.2121(3) 0.42520(15) 0.0532(2) 0.0404(11) Uani 1 d . .
H60' H -0.1591(3) 0.43835(15) 0.0797(2) 0.048 Uiso 1 calc R .
C61' C -0.2824(3) 0.4302(2) 0.0542(2) 0.0480(13) Uani 1 d . .
H61' H -0.2774(3) 0.4465(2) 0.0814(2) 0.058 Uiso 1 calc R .
C62' C -0.3600(3) 0.4116(2) 0.0156(2) 0.0519(13) Uani 1 d . .
H62' H -0.4082(3) 0.4148(2) 0.0164(2) 0.062 Uiso 1 calc R .
C63' C -0.3671(3) 0.3885(2) -0.0236(2) 0.0447(12) Uani 1 d . .
H63' H -0.4206(3) 0.3760(2) -0.0504(2) 0.054 Uiso 1 calc R .
C64' C -0.2964(3) 0.38326(15) -0.0243(2) 0.0382(11) Uani 1 d . .
H64' H -0.3020(3) 0.36702(15) -0.0518(2) 0.046 Uiso 1 calc R .
C65' C -0.0311(3) 0.40234(15) 0.18667(15) 0.0337(10) Uani 1 d . .
C66' C -0.0801(3) 0.3691(2) 0.1900(2) 0.0426(11) Uani 1 d . .
H66' H -0.0698(3) 0.3368(2) 0.1889(2) 0.051 Uiso 1 calc R .
C67' C -0.1445(3) 0.3830(2) 0.1949(2) 0.0557(14) Uani 1 d . .
H67' H -0.1783(3) 0.3600(2) 0.1966(2) 0.067 Uiso 1 calc R .
C68' C -0.1593(3) 0.4294(2) 0.1971(2) 0.0597(14) Uani 1 d . .
H68' H -0.2022(3) 0.4385(2) 0.2014(2) 0.072 Uiso 1 calc R .
C69' C -0.1119(3) 0.4627(2) 0.1932(2) 0.0546(13) Uani 1 d . .
H69' H -0.1228(3) 0.4950(2) 0.1940(2) 0.065 Uiso 1 calc R .
C70' C -0.0488(3) 0.4494(2) 0.1882(2) 0.0420(11) Uani 1 d . .
H70' H -0.0164(3) 0.4728(2) 0.1857(2) 0.050 Uiso 1 calc R .
C71' C 0.1410(3) 0.42811(14) 0.26779(15) 0.0329(10) Uani 1 d . .
C72' C 0.1277(3) 0.4045(2) 0.3001(2) 0.0463(12) Uani 1 d . .
H72' H 0.1093(3) 0.3728(2) 0.2933(2) 0.056 Uiso 1 calc R .
C73' C 0.1410(3) 0.4267(2) 0.3420(2) 0.0571(14) Uani 1 d . .
H73' H 0.1322(3) 0.4101(2) 0.3641(2) 0.069 Uiso 1 calc R .
C74' C 0.1668(3) 0.4730(2) 0.3523(2) 0.0608(14) Uani 1 d . .
H74' H 0.1757(3) 0.4882(2) 0.3812(2) 0.073 Uiso 1 calc R .
C75' C 0.1793(3) 0.4965(2) 0.3205(2) 0.0534(13) Uani 1 d . .
H75' H 0.1972(3) 0.5282(2) 0.3272(2) 0.064 Uiso 1 calc R .
C76' C 0.1662(3) 0.47432(15) 0.2784(2) 0.0413(11) Uani 1 d . .
H76' H 0.1746(3) 0.49130(15) 0.2564(2) 0.050 Uiso 1 calc R .
C77' C 0.2793(3) 0.41275(14) 0.2560(2) 0.0330(10) Uani 1 d . .
C78' C 0.3179(3) 0.44207(14) 0.2403(2) 0.0395(11) Uani 1 d . .
H78' H 0.2883(3) 0.45000(14) 0.2054(2) 0.047 Uiso 1 calc R .
C79' C 0.3985(3) 0.4595(2) 0.2750(2) 0.0480(12) Uani 1 d . .
H79' H 0.4241(3) 0.4791(2) 0.2636(2) 0.058 Uiso 1 calc R .
C80' C 0.4423(3) 0.4491(2) 0.3258(2) 0.0569(14) Uani 1 d . .
H80' H 0.4977(3) 0.4615(2) 0.3495(2) 0.068 Uiso 1 calc R .
C81' C 0.4045(3) 0.4203(2) 0.3418(2) 0.0508(13) Uani 1 d . .
H81' H 0.4343(3) 0.4128(2) 0.3768(2) 0.061 Uiso 1 calc R .
C82' C 0.3241(3) 0.40235(15) 0.3076(2) 0.0411(11) Uani 1 d . .
H82' H 0.2989(3) 0.38274(15) 0.3193(2) 0.049 Uiso 1 calc R .
C83' C 0.2496(2) 0.35524(13) 0.17326(15) 0.0308(10) Uani 1 d . .
C84' C 0.2549(3) 0.37069(15) 0.1344(2) 0.0371(10) Uani 1 d . .
H84' H 0.2119(3) 0.39066(15) 0.1087(2) 0.044 Uiso 1 calc R .
C85' C 0.3226(3) 0.3572(2) 0.1327(2) 0.0449(12) Uani 1 d . .
H85' H 0.3260(3) 0.3684(2) 0.1063(2) 0.054 Uiso 1 calc R .
C86' C 0.3851(3) 0.3275(2) 0.1695(2) 0.0460(12) Uani 1 d . .
H86' H 0.4308(3) 0.3179(2) 0.1680(2) 0.055 Uiso 1 calc R .
C87' C 0.3804(3) 0.3121(2) 0.2080(2) 0.0438(11) Uani 1 d . .
H87' H 0.4235(3) 0.2919(2) 0.2335(2) 0.053 Uiso 1 calc R .
C88' C 0.3139(3) 0.32555(14) 0.2101(2) 0.0374(10) Uani 1 d . .
H88' H 0.3116(3) 0.31451(14) 0.2370(2) 0.045 Uiso 1 calc R .
Cl1T Cl 0.2408(4) 0.2711(2) 0.2833(3) 0.305(3) Uani 1 d . .
Cl2T Cl 0.1039(4) 0.2095(3) 0.2288(2) 0.323(3) Uani 1 d . .
C1T C 0.1501(8) 0.2520(5) 0.2211(4) 0.221(8) Uani 1 d . .
H1TA H 0.1097(8) 0.2783(5) 0.2034(4) 0.265 Uiso 1 calc R .
H1TB H 0.1695(8) 0.2416(5) 0.2002(4) 0.265 Uiso 1 calc R .

loop_
_atom_type_symbol
_atom_type_description
_atom_type_scat_dispersion_real
_atom_type_scat_dispersion_imag
_atom_type_scat_source
C C 0.0033 0.0016 'International Tables Vol C Tables 4.2.6.8 and 6.1.1.4'
H H 0.0000 0.0000 'International Tables Vol C Tables 4.2.6.8 and 6.1.1.4'
Cl Cl 0.1484 0.1585 'International Tables Vol C Tables 4.2.6.8 and 6.1.1.4'

loop_
_geom_angle_atom_site_label_1
_geom_angle_atom_site_label_2
_geom_angle_atom_site_label_3
_geom_angle
_geom_angle_publ_flag
C9A C1 C2 117.7(4) yes
C9A C1 C17 123.2(3) yes
C2 C1 C17 119.0(3) yes
C3 C2 C1 121.2(3) yes
C3 C2 C23 120.7(3) yes
C1 C2 C23 118.1(4) yes
C2 C3 C4 120.3(3) yes
C2 C3 C29 118.3(3) yes
C4 C3 C29 121.4(4) yes
C4A C4 C3 117.8(4) yes
C4A C4 C35 121.4(3) yes
C3 C4 C35 120.7(3) yes
C4 C4A C9A 121.5(3) yes
C4 C4A C10 126.5(4) yes
C9A C4A C10 112.0(3) yes
C10A C5 C6 118.8(4) yes
C10A C5 C41 121.4(3) yes
C6 C5 C41 119.8(4) yes
C7 C6 C5 120.6(4) yes
C7 C6 C47 118.9(3) yes
C5 C6 C47 120.4(4) yes
C6 C7 C8 120.0(3) yes
C6 C7 C53 119.8(3) yes
C8 C7 C53 120.2(4) yes
C8A C8 C7 118.1(4) yes
C8A C8 C59 120.5(4) yes
C7 C8 C59 121.3(3) yes
C10A C8A C8 121.2(4) yes
C10A C8A C9 113.3(3) yes
C8 C8A C9 125.6(4) yes
C9A C9 C8A 106.1(3) yes
C9A C9 C12 106.9(3) yes
C8A C9 C12 105.4(3) yes
C9A C9 H9 112.6(2) ?
C8A C9 H9 112.6(2) ?
C12 C9 H9 112.6(2) ?
C1 C9A C4A 121.1(3) yes
C1 C9A C9 125.9(4) yes
C4A C9A C9 113.0(3) yes
C11 C10 C4A 107.3(3) yes
C11 C10 C10A 104.9(3) yes
C4A C10 C10A 106.7(3) yes
C11 C10 H10 112.5(2) ?
C4A C10 H10 112.5(2) ?
C10A C10 H10 112.5(2) ?
C5 C10A C8A 121.0(3) yes
C5 C10A C10 127.3(4) yes
C8A C10A C10 111.7(3) yes
C16 C11 C12 120.9(4) yes
C16 C11 C10 126.3(4) yes
C12 C11 C10 112.8(3) yes
C13 C12 C11 121.3(3) yes
C13 C12 C9 126.2(3) yes
C11 C12 C9 112.5(3) yes
C12 C13 C14 118.8(3) yes
C12 C13 C65 120.7(3) yes
C14 C13 C65 120.5(3) yes
C15 C14 C13 120.1(3) yes
C15 C14 C71 121.3(3) yes
C13 C14 C71 118.5(4) yes
C14 C15 C16 120.4(3) yes
C14 C15 C77 120.5(4) yes
C16 C15 C77 119.0(4) yes
C11 C16 C15 118.6(4) yes
C11 C16 C83 122.2(3) yes
C15 C16 C83 119.2(3) yes
C22 C17 C18 118.5(4) yes
C22 C17 C1 119.3(4) yes
C18 C17 C1 122.3(4) yes
C19 C18 C17 120.1(4) yes
C19 C18 H18 120.0(3) ?
C17 C18 H18 120.0(2) ?
C20 C19 C18 120.2(4) yes
C20 C19 H19 119.9(3) ?
C18 C19 H19 119.9(3) ?
C19 C20 C21 119.8(4) yes
C19 C20 H20 120.1(3) ?
C21 C20 H20 120.1(3) ?
C22 C21 C20 120.2(5) yes
C22 C21 H21 119.9(3) ?
C20 C21 H21 119.9(3) ?
C21 C22 C17 121.2(4) yes
C21 C22 H22 119.4(3) ?
C17 C22 H22 119.4(3) ?
C28 C23 C24 118.1(4) yes
C28 C23 C2 122.8(4) yes
C24 C23 C2 119.1(4) yes
C25 C24 C23 121.3(5) yes
C25 C24 H24 119.4(3) ?
C23 C24 H24 119.4(3) ?
C26 C25 C24 119.5(5) yes
C26 C25 H25 120.2(3) ?
C24 C25 H25 120.2(3) ?
C25 C26 C27 120.3(5) yes
C25 C26 H26 119.9(3) ?
C27 C26 H26 119.9(3) ?
C26 C27 C28 120.1(5) yes
C26 C27 H27 120.0(3) ?
C28 C27 H27 120.0(4) ?
C27 C28 C23 120.8(5) yes
C27 C28 H28 119.6(4) ?
C23 C28 H28 119.6(3) ?
C34 C29 C30 118.4(4) yes
C34 C29 C3 120.6(4) yes
C30 C29 C3 120.8(4) yes
C31 C30 C29 119.8(4) yes
C31 C30 H30 120.1(3) ?
C29 C30 H30 120.1(2) ?
C32 C31 C30 121.1(4) yes
C32 C31 H31 119.4(3) ?
C30 C31 H31 119.4(3) ?
C31 C32 C33 119.3(4) yes
C31 C32 H32 120.4(3) ?
C33 C32 H32 120.4(3) ?
C34 C33 C32 119.7(4) yes
C34 C33 H33 120.1(3) ?
C32 C33 H33 120.1(3) ?
C33 C34 C29 121.6(4) yes
C33 C34 H34 119.2(3) ?
C29 C34 H34 119.2(2) ?
C40 C35 C36 118.8(4) yes
C40 C35 C4 121.8(4) yes
C36 C35 C4 119.3(4) yes
C37 C36 C35 120.3(4) yes
C37 C36 H36 119.8(3) ?
C35 C36 H36 119.8(2) ?
C38 C37 C36 120.5(4) yes
C38 C37 H37 119.7(3) ?
C36 C37 H37 119.7(3) ?
C37 C38 C39 119.4(4) yes
C37 C38 H38 120.3(3) ?
C39 C38 H38 120.3(3) ?
C40 C39 C38 120.9(4) yes
C40 C39 H39 119.5(3) ?
C38 C39 H39 119.5(3) ?
C39 C40 C35 120.0(4) yes
C39 C40 H40 120.0(3) ?
C35 C40 H40 120.0(3) ?
C42 C41 C46 118.8(4) yes
C42 C41 C5 119.3(4) yes
C46 C41 C5 121.9(4) yes
C43 C42 C41 120.6(5) yes
C43 C42 H42 119.7(3) ?
C41 C42 H42 119.7(3) ?
C42 C43 C44 120.2(5) yes
C42 C43 H43 119.9(3) ?
C44 C43 H43 119.9(3) ?
C45 C44 C43 120.3(5) yes
C45 C44 H44 119.9(3) ?
C43 C44 H44 119.9(3) ?
C44 C45 C46 119.6(5) yes
C44 C45 H45 120.2(3) ?
C46 C45 H45 120.2(3) ?
C45 C46 C41 120.6(4) yes
C45 C46 H46 119.7(3) ?
C41 C46 H46 119.7(3) ?
C52 C47 C48 117.7(4) yes
C52 C47 C6 119.0(4) yes
C48 C47 C6 123.3(3) yes
C49 C48 C47 120.5(4) yes
C49 C48 H48 119.8(3) ?
C47 C48 H48 119.8(2) ?
C48 C49 C50 121.6(4) yes
C48 C49 H49 119.2(3) ?
C50 C49 H49 119.2(3) ?
C51 C50 C49 118.5(4) yes
C51 C50 H50 120.8(3) ?
C49 C50 H50 120.8(3) ?
C50 C51 C52 120.2(4) yes
C50 C51 H51 119.9(3) ?
C52 C51 H51 119.9(3) ?
C51 C52 C47 121.5(4) yes
C51 C52 H52 119.2(3) ?
C47 C52 H52 119.2(3) ?
C58 C53 C54 117.6(4) yes
C58 C53 C7 120.4(4) yes
C54 C53 C7 122.0(4) yes
C55 C54 C53 121.2(4) yes
C55 C54 H54 119.4(3) ?
C53 C54 H54 119.4(2) ?
C54 C55 C56 119.9(4) yes
C54 C55 H55 120.1(3) ?
C56 C55 H55 120.1(3) ?
C57 C56 C55 119.4(4) yes
C57 C56 H56 120.3(3) ?
C55 C56 H56 120.3(3) ?
C58 C57 C56 120.4(4) yes
C58 C57 H57 119.8(3) ?
C56 C57 H57 119.8(3) ?
C57 C58 C53 121.6(4) yes
C57 C58 H58 119.2(3) ?
C53 C58 H58 119.2(2) ?
C64 C59 C60 118.5(4) yes
C64 C59 C8 119.8(4) yes
C60 C59 C8 121.7(4) yes
C61 C60 C59 120.6(4) yes
C61 C60 H60 119.7(3) ?
C59 C60 H60 119.7(2) ?
C60 C61 C62 119.7(4) yes
C60 C61 H61 120.2(3) ?
C62 C61 H61 120.2(3) ?
C63 C62 C61 120.6(4) yes
C63 C62 H62 119.7(3) ?
C61 C62 H62 119.7(3) ?
C62 C63 C64 119.4(4) yes
C62 C63 H63 120.3(3) ?
C64 C63 H63 120.3(3) ?
C63 C64 C59 121.2(4) yes
C63 C64 H64 119.4(3) ?
C59 C64 H64 119.4(2) ?
C66 C65 C70 118.4(4) yes
C66 C65 C13 121.3(4) yes
C70 C65 C13 120.3(4) yes
C65 C66 C67 120.4(4) yes
C65 C66 H66 119.8(2) ?
C67 C66 H66 119.8(3) ?
C68 C67 C66 120.5(4) yes
C68 C67 H67 119.8(3) ?
C66 C67 H67 119.8(3) ?
C69 C68 C67 119.4(5) yes
C69 C68 H68 120.3(3) ?
C67 C68 H68 120.3(3) ?
C68 C69 C70 120.6(4) yes
C68 C69 H69 119.7(3) ?
C70 C69 H69 119.7(3) ?
C69 C70 C65 120.7(4) yes
C69 C70 H70 119.7(3) ?
C65 C70 H70 119.7(2) ?
C72 C71 C76 117.4(4) yes
C72 C71 C14 120.5(3) yes
C76 C71 C14 122.1(4) yes
C73 C72 C71 121.0(4) yes
C73 C72 H72 119.5(3) ?
C71 C72 H72 119.5(2) ?
C72 C73 C74 119.9(5) yes
C72 C73 H73 120.0(3) ?
C74 C73 H73 120.0(3) ?
C75 C74 C73 119.8(4) yes
C75 C74 H74 120.1(3) ?
C73 C74 H74 120.1(3) ?
C74 C75 C76 120.0(5) yes
C74 C75 H75 120.0(3) ?
C76 C75 H75 120.0(3) ?
C75 C76 C71 121.9(4) yes
C75 C76 H76 119.1(3) ?
C71 C76 H76 119.1(3) ?
C82 C77 C78 118.3(4) yes
C82 C77 C15 122.4(4) yes
C78 C77 C15 119.3(4) yes
C79 C78 C77 120.7(4) yes
C79 C78 H78 119.6(3) ?
C77 C78 H78 119.6(2) ?
C80 C79 C78 120.4(5) yes
C80 C79 H79 119.8(3) ?
C78 C79 H79 119.8(3) ?
C79 C80 C81 119.5(5) yes
C79 C80 H80 120.3(3) ?
C81 C80 H80 120.3(3) ?
C82 C81 C80 120.7(5) yes
C82 C81 H81 119.7(3) ?
C80 C81 H81 119.7(3) ?
C81 C82 C77 120.5(4) yes
C81 C82 H82 119.8(3) ?
C77 C82 H82 119.8(3) ?
C84 C83 C88 117.9(4) yes
C84 C83 C16 121.4(4) yes
C88 C83 C16 120.6(4) yes
C83 C84 C85 121.0(4) yes
C83 C84 H84 119.5(2) ?
C85 C84 H84 119.5(3) ?
C86 C85 C84 119.9(5) yes
C86 C85 H85 120.0(3) ?
C84 C85 H85 120.0(3) ?
C85 C86 C87 120.2(4) yes
C85 C86 H86 119.9(3) ?
C87 C86 H86 119.9(3) ?
C86 C87 C88 119.9(4) yes
C86 C87 H87 120.0(3) ?
C88 C87 H87 120.0(3) ?
C87 C88 C83 120.9(4) yes
C87 C88 H88 119.6(3) ?
C83 C88 H88 119.6(2) ?
Cl1S C1S Cl2S 114.9(5) yes
Cl1S C1S H1SA 108.5(3) ?
Cl2S C1S H1SA 108.5(4) ?
Cl1S C1S H1SB 108.5(3) ?
Cl2S C1S H1SB 108.5(2) ?
H1SA C1S H1SB 107.5 ?
Cl3S C2S Cl1S 111.1(28) yes
Cl3S C2S H2SA 109.4(29) ?
Cl1S C2S H2SA 109.4(21) ?
Cl3S C2S H2SB 109.4(20) ?
Cl1S C2S H2SB 109.4(20) ?
H2SA C2S H2SB 108.03(8) ?
C9A' C1' C2' 118.2(4) yes
C9A' C1' C17' 121.2(3) yes
C2' C1' C17' 120.4(3) yes
C3' C2' C1' 120.4(4) yes
C3' C2' C23' 121.4(4) yes
C1' C2' C23' 118.1(4) yes
C2' C3' C4' 121.0(4) yes
C2' C3' C29' 119.4(4) yes
C4' C3' C29' 119.6(4) yes
C4A' C4' C3' 118.4(3) yes
C4A' C4' C35' 121.9(3) yes
C3' C4' C35' 119.4(4) yes
C4' C4A' C9A' 120.8(3) yes
C4' C4A' C10' 126.7(3) yes
C9A' C4A' C10' 112.5(3) yes
C10" C5' C6' 118.3(3) yes
C10" C5' C41' 121.7(3) yes
C6' C5' C41' 120.0(3) yes
C7' C6' C5' 120.2(3) yes
C7' C6' C47' 118.4(3) yes
C5' C6' C47' 121.3(3) yes
C6' C7' C8' 120.6(3) yes
C6' C7' C53' 118.4(3) yes
C8' C7' C53' 121.0(3) yes
C8A' C8' C7' 118.4(3) yes
C8A' C8' C59' 121.5(3) yes
C7' C8' C59' 120.1(3) yes
C10" C8A' C8' 121.4(3) yes
C10" C8A' C9' 112.3(3) yes
C8' C8A' C9' 126.3(3) yes
C12' C9' C9A' 107.0(3) yes
C12' C9' C8A' 106.0(3) yes
C9A' C9' C8A' 105.9(3) yes
C12' C9' H9' 112.5(2) ?
C9A' C9' H9' 112.5(2) ?
C8A' C9' H9' 112.5(2) ?
C1' C9A' C4A' 121.1(4) yes
C1' C9A' C9' 126.1(3) yes
C4A' C9A' C9' 112.9(3) yes
C10" C10' C4A' 106.2(3) yes
C10" C10' C11' 105.4(3) yes
C4A' C10' C11' 106.4(3) yes
C10" C10' H10' 112.8(2) ?
C4A' C10' H10' 112.8(2) ?
C11' C10' H10' 112.8(2) ?
C8A' C10" C5' 120.6(3) yes
C8A' C10" C10' 113.2(3) yes
C5' C10" C10' 126.2(3) yes
C16' C11' C12' 121.3(3) yes
C16' C11' C10' 126.5(3) yes
C12' C11' C10' 112.2(3) yes
C13' C12' C11' 120.4(4) yes
C13' C12' C9' 126.9(3) yes
C11' C12' C9' 112.7(3) yes
C12' C13' C14' 118.9(3) yes
C12' C13' C65' 121.3(4) yes
C14' C13' C65' 119.6(3) yes
C15' C14' C13' 120.4(3) yes
C15' C14' C71' 120.9(4) yes
C13' C14' C71' 118.7(3) yes
C14' C15' C16' 120.2(4) yes
C14' C15' C77' 120.8(3) yes
C16' C15' C77' 119.0(3) yes
C11' C16' C15' 118.7(3) yes
C11' C16' C83' 121.1(3) yes
C15' C16' C83' 120.2(4) yes
C22' C17' C18' 118.3(4) yes
C22' C17' C1' 120.0(4) yes
C18' C17' C1' 121.7(3) yes
C19' C18' C17' 120.7(4) yes
C19' C18' H18' 119.7(3) ?
C17' C18' H18' 119.7(2) ?
C20' C19' C18' 120.8(4) yes
C20' C19' H19' 119.6(3) ?
C18' C19' H19' 119.6(3) ?
C19' C20' C21' 119.0(4) yes
C19' C20' H20' 120.5(3) ?
C21' C20' H20' 120.5(2) ?
C20' C21' C22' 120.4(4) yes
C20' C21' H21' 119.8(2) ?
C22' C21' H21' 119.8(3) ?
C17' C22' C21' 120.8(4) yes
C17' C22' H22' 119.6(2) ?
C21' C22' H22' 119.6(3) ?
C24' C23' C28' 118.3(4) yes
C24' C23' C2' 119.5(4) yes
C28' C23' C2' 122.3(4) yes
C25' C24' C23' 121.6(5) yes
C25' C24' H24' 119.2(3) ?
C23' C24' H24' 119.2(3) ?
C24' C25' C26' 118.4(5) yes
C24' C25' H25' 120.8(3) ?
C26' C25' H25' 120.8(3) ?
C27' C26' C25' 120.6(5) yes
C27' C26' H26' 119.7(3) ?
C25' C26' H26' 119.7(3) ?
C28' C27' C26' 119.8(5) yes
C28' C27' H27' 120.1(4) ?
C26' C27' H27' 120.1(3) ?
C27' C28' C23' 121.2(5) yes
C27' C28' H28' 119.4(4) ?
C23' C28' H28' 119.4(3) ?
C34' C29' C30' 118.0(5) yes
C34' C29' C3' 121.7(5) yes
C30' C29' C3' 120.3(4) yes
C31' C30' C29' 121.5(6) yes
C31' C30' H30' 119.2(5) ?
C29' C30' H30' 119.2(3) ?
C30' C31' C32' 118.7(7) yes
C30' C31' H31' 120.6(5) ?
C32' C31' H31' 120.6(4) ?
C33' C32' C31' 120.9(6) yes
C33' C32' H32' 119.6(4) ?
C31' C32' H32' 119.6(4) ?
C34' C33' C32' 119.3(7) yes
C34' C33' H33' 120.4(5) ?
C32' C33' H33' 120.4(4) ?
C33' C34' C29' 121.7(6) yes
C33' C34' H34' 119.2(5) ?
C29' C34' H34' 119.2(3) ?
C36' C35' C40' 117.7(4) yes
C36' C35' C4' 122.7(4) yes
C40' C35' C4' 119.5(4) yes
C37' C36' C35' 120.9(4) yes
C37' C36' H36' 119.6(3) ?
C35' C36' H36' 119.6(2) ?
C38' C37' C36' 120.8(5) yes
C38' C37' H37' 119.6(3) ?
C36' C37' H37' 119.6(3) ?
C37' C38' C39' 119.4(4) yes
C37' C38' H38' 120.3(3) ?
C39' C38' H38' 120.3(3) ?
C38' C39' C40' 120.4(4) yes
C38' C39' H39' 119.8(3) ?
C40' C39' H39' 119.8(3) ?
C39' C40' C35' 120.7(4) yes
C39' C40' H40' 119.6(3) ?
C35' C40' H40' 119.6(2) ?
C42' C41' C46' 118.2(3) yes
C42' C41' C5' 120.7(3) yes
C46' C41' C5' 121.1(3) yes
C43' C42' C41' 120.9(4) yes
C43' C42' H42' 119.5(2) ?
C41' C42' H42' 119.5(2) ?
C44' C43' C42' 120.3(4) yes
C44' C43' H43' 119.9(2) ?
C42' C43' H43' 119.9(2) ?
C43' C44' C45' 119.5(4) yes
C43' C44' H44' 120.2(2) ?
C45' C44' H44' 120.2(2) ?
C44' C45' C46' 120.1(4) yes
C44' C45' H45' 120.0(2) ?
C46' C45' H45' 120.0(2) ?
C45' C46' C41' 121.0(4) yes
C45' C46' H46' 119.5(2) ?
C41' C46' H46' 119.5(2) ?
C48' C47' C52' 118.5(3) yes
C48' C47' C6' 124.1(3) yes
C52' C47' C6' 117.4(3) yes
C49' C48' C47' 120.1(4) yes
C49' C48' H48' 119.9(3) ?
C47' C48' H48' 119.9(2) ?
C48' C49' C50' 120.7(4) yes
C48' C49' H49' 119.6(3) ?
C50' C49' H49' 119.6(2) ?
C51' C50' C49' 120.2(4) yes
C51' C50' H50' 119.9(3) ?
C49' C50' H50' 119.9(2) ?
C50' C51' C52' 118.8(4) yes
C50' C51' H51' 120.6(3) ?
C52' C51' H51' 120.6(2) ?
C51' C52' C47' 121.6(4) yes
C51' C52' H52' 119.2(2) ?
C47' C52' H52' 119.2(2) ?
C58' C53' C54' 118.1(4) yes
C58' C53' C7' 120.4(3) yes
C54' C53' C7' 121.5(3) yes
C55' C54' C53' 120.7(4) yes
C55' C54' H54' 119.7(2) ?
C53' C54' H54' 119.7(2) ?
C54' C55' C56' 120.1(4) yes
C54' C55' H55' 120.0(2) ?
C56' C55' H55' 120.0(3) ?
C57' C56' C55' 119.9(4) yes
C57' C56' H56' 120.0(3) ?
C55' C56' H56' 120.0(3) ?
C56' C57' C58' 120.1(4) yes
C56' C57' H57' 119.9(3) ?
C58' C57' H57' 119.9(3) ?
C57' C58' C53' 121.1(4) yes
C57' C58' H58' 119.5(3) ?
C53' C58' H58' 119.5(2) ?
C64' C59' C60' 118.0(4) yes
C64' C59' C8' 120.5(3) yes
C60' C59' C8' 121.5(4) yes
C61' C60' C59' 120.6(4) yes
C61' C60' H60' 119.7(3) ?
C59' C60' H60' 119.7(2) ?
C60' C61' C62' 120.2(4) yes
C60' C61' H61' 119.9(3) ?
C62' C61' H61' 119.9(3) ?
C63' C62' C61' 119.8(4) yes
C63' C62' H62' 120.1(3) ?
C61' C62' H62' 120.1(3) ?
C62' C63' C64' 119.9(5) yes
C62' C63' H63' 120.0(3) ?
C64' C63' H63' 120.0(3) ?
C59' C64' C63' 121.4(4) yes
C59' C64' H64' 119.3(2) ?
C63' C64' H64' 119.3(3) ?
C66' C65' C70' 117.7(4) yes
C66' C65' C13' 121.9(4) yes
C70' C65' C13' 120.4(3) yes
C65' C66' C67' 120.3(4) yes
C65' C66' H66' 119.8(3) ?
C67' C66' H66' 119.8(3) ?
C68' C67' C66' 120.6(4) yes
C68' C67' H67' 119.7(3) ?
C66' C67' H67' 119.7(3) ?
C67' C68' C69' 119.7(4) yes
C67' C68' H68' 120.2(3) ?
C69' C68' H68' 120.2(3) ?
C70' C69' C68' 120.0(5) yes
C70' C69' H69' 120.0(3) ?
C68' C69' H69' 120.0(3) ?
C69' C70' C65' 121.6(4) yes
C69' C70' H70' 119.2(3) ?
C65' C70' H70' 119.2(2) ?
C76' C71' C72' 118.0(4) yes
C76' C71' C14' 122.8(3) yes
C72' C71' C14' 119.2(4) yes
C73' C72' C71' 120.4(4) yes
C73' C72' H72' 119.8(3) ?
C71' C72' H72' 119.8(3) ?
C72' C73' C74' 120.7(4) yes
C72' C73' H73' 119.6(3) ?
C74' C73' H73' 119.6(3) ?
C75' C74' C73' 119.1(4) yes
C75' C74' H74' 120.5(3) ?
C73' C74' H74' 120.5(3) ?
C74' C75' C76' 120.4(4) yes
C74' C75' H75' 119.8(3) ?
C76' C75' H75' 119.8(3) ?
C71' C76' C75' 121.3(4) yes
C71' C76' H76' 119.3(2) ?
C75' C76' H76' 119.3(3) ?
C82' C77' C78' 118.3(4) yes
C82' C77' C15' 122.4(4) yes
C78' C77' C15' 119.3(4) yes
C79' C78' C77' 120.4(4) yes
C79' C78' H78' 119.8(3) ?
C77' C78' H78' 119.8(2) ?
C80' C79' C78' 121.0(4) yes
C80' C79' H79' 119.5(3) ?
C78' C79' H79' 119.5(3) ?
C79' C80' C81' 119.0(5) yes
C79' C80' H80' 120.5(3) ?
C81' C80' H80' 120.5(3) ?
C82' C81' C80' 120.8(4) yes
C82' C81' H81' 119.6(3) ?
C80' C81' H81' 119.6(3) ?
C81' C82' C77' 120.5(4) yes
C81' C82' H82' 119.7(3) ?
C77' C82' H82' 119.7(2) ?
C84' C83' C88' 117.9(4) yes
C84' C83' C16' 121.8(4) yes
C88' C83' C16' 120.3(3) yes
C85' C84' C83' 120.7(4) yes
C85' C84' H84' 119.7(3) ?
C83' C84' H84' 119.7(2) ?
C86' C85' C84' 120.3(4) yes
C86' C85' H85' 119.8(2) ?
C84' C85' H85' 119.8(3) ?
C87' C86' C85' 119.5(4) yes
C87' C86' H86' 120.3(3) ?
C85' C86' H86' 120.3(2) ?
C86' C87' C88' 120.5(4) yes
C86' C87' H87' 119.7(3) ?
C88' C87' H87' 119.7(3) ?
C87' C88' C83' 121.1(4) yes
C87' C88' H88' 119.4(3) ?
C83' C88' H88' 119.4(2) ?
Cl2T C1T Cl1T 108.6(6) yes
Cl2T C1T H1TA 110.0(6) ?
Cl1T C1T H1TA 110.0(5) ?
Cl2T C1T H1TB 110.0(6) ?
Cl1T C1T H1TB 110.0(5) ?
H1TA C1T H1TB 108.4 ?

loop_
_geom_bond_atom_site_label_1
_geom_bond_atom_site_label_2
_geom_bond_distance
_geom_bond_publ_flag
C1 C9A 1.397(5) yes
C1 C2 1.420(5) yes
C1 C17 1.489(6) yes
C2 C3 1.396(6) yes
C2 C23 1.505(6) yes
C3 C4 1.426(5) yes
C3 C29 1.502(5) yes
C4 C4A 1.396(5) yes
C4 C35 1.493(6) yes
C4A C9A 1.402(5) yes
C4A C10 1.534(5) yes
C5 C10A 1.388(5) yes
C5 C6 1.411(5) yes
C5 C41 1.503(6) yes
C6 C7 1.410(5) yes
C6 C47 1.497(5) yes
C7 C8 1.423(6) yes
C7 C53 1.496(5) yes
C8 C8A 1.404(5) yes
C8 C59 1.489(5) yes
C8A C10A 1.400(5) yes
C8A C9 1.528(5) yes
C9 C9A 1.525(5) yes
C9 C12 1.530(5) yes
C9 H9 1.00 ?
C10 C11 1.527(5) yes
C10 C10A 1.541(5) yes
C10 H10 1.00 ?
C11 C16 1.394(5) yes
C11 C12 1.397(5) yes
C12 C13 1.396(5) yes
C13 C14 1.416(5) yes
C13 C65 1.505(6) yes
C14 C15 1.405(6) yes
C14 C71 1.495(6) yes
C15 C16 1.424(6) yes
C15 C77 1.488(6) yes
C16 C83 1.496(5) yes
C17 C22 1.385(6) yes
C17 C18 1.396(6) yes
C18 C19 1.394(6) yes
C18 H18 0.95 ?
C19 C20 1.377(7) yes
C19 H19 0.95 ?
C20 C21 1.378(7) yes
C20 H20 0.95 ?
C21 C22 1.376(6) yes
C21 H21 0.95 ?
C22 H22 0.95 ?
C23 C28 1.391(6) yes
C23 C24 1.399(6) yes
C24 C25 1.387(6) yes
C24 H24 0.95 ?
C25 C26 1.378(8) yes
C25 H25 0.95 ?
C26 C27 1.385(8) yes
C26 H26 0.95 ?
C27 C28 1.387(7) yes
C27 H27 0.95 ?
C28 H28 0.95 ?
C29 C34 1.381(6) yes
C29 C30 1.390(6) yes
C30 C31 1.377(6) yes
C30 H30 0.95 ?
C31 C32 1.374(7) yes
C31 H31 0.95 ?
C32 C33 1.380(7) yes
C32 H32 0.95 ?
C33 C34 1.372(6) yes
C33 H33 0.95 ?
C34 H34 0.95 ?
C35 C40 1.394(6) yes
C35 C36 1.401(6) yes
C36 C37 1.387(6) yes
C36 H36 0.95 ?
C37 C38 1.373(7) yes
C37 H37 0.95 ?
C38 C39 1.391(7) yes
C38 H38 0.95 ?
C39 C40 1.379(6) yes
C39 H39 0.95 ?
C40 H40 0.95 ?
C41 C42 1.391(6) yes
C41 C46 1.394(6) yes
C42 C43 1.365(7) yes
C42 H42 0.95 ?
C43 C44 1.383(8) yes
C43 H43 0.95 ?
C44 C45 1.378(8) yes
C44 H44 0.95 ?
C45 C46 1.379(6) yes
C45 H45 0.95 ?
C46 H46 0.95 ?
C47 C52 1.386(5) yes
C47 C48 1.388(6) yes
C48 C49 1.368(6) yes
C48 H48 0.95 ?
C49 C50 1.382(6) yes
C49 H49 0.95 ?
C50 C51 1.372(7) yes
C50 H50 0.95 ?
C51 C52 1.382(6) yes
C51 H51 0.95 ?
C52 H52 0.95 ?
C53 C58 1.388(6) yes
C53 C54 1.393(6) yes
C54 C55 1.380(6) yes
C54 H54 0.95 ?
C55 C56 1.386(7) yes
C55 H55 0.95 ?
C56 C57 1.378(6) yes
C56 H56 0.95 ?
C57 C58 1.367(6) yes
C57 H57 0.95 ?
C58 H58 0.95 ?
C59 C64 1.386(5) yes
C59 C60 1.392(6) yes
C60 C61 1.373(6) yes
C60 H60 0.95 ?
C61 C62 1.383(6) yes
C61 H61 0.95 ?
C62 C63 1.373(6) yes
C62 H62 0.95 ?
C63 C64 1.374(6) yes
C63 H63 0.95 ?
C64 H64 0.95 ?
C65 C66 1.387(6) yes
C65 C70 1.389(6) yes
C66 C67 1.389(6) yes
C66 H66 0.95 ?
C67 C68 1.374(6) yes
C67 H67 0.95 ?
C68 C69 1.373(7) yes
C68 H68 0.95 ?
C69 C70 1.379(6) yes
C69 H69 0.95 ?
C70 H70 0.95 ?
C71 C72 1.388(6) yes
C71 C76 1.392(6) yes
C72 C73 1.386(6) yes
C72 H72 0.95 ?
C73 C74 1.388(7) yes
C73 H73 0.95 ?
C74 C75 1.366(7) yes
C74 H74 0.95 ?
C75 C76 1.376(6) yes
C75 H75 0.95 ?
C76 H76 0.95 ?
C77 C82 1.392(6) yes
C77 C78 1.399(6) yes
C78 C79 1.386(6) yes
C78 H78 0.95 ?
C79 C80 1.371(7) yes
C79 H79 0.95 ?
C80 C81 1.387(8) yes
C80 H80 0.95 ?
C81 C82 1.383(6) yes
C81 H81 0.95 ?
C82 H82 0.95 ?
C83 C84 1.387(6) yes
C83 C88 1.401(5) yes
C84 C85 1.388(6) yes
C84 H84 0.95 ?
C85 C86 1.373(6) yes
C85 H85 0.95 ?
C86 C87 1.378(6) yes
C86 H86 0.95 ?
C87 C88 1.382(6) yes
C87 H87 0.95 ?
C88 H88 0.95 ?
Cl1S C1S 1.686(8) yes
Cl1S C2S 1.69(6) yes
Cl2S C1S 1.737(8) yes
C1S H1SA 0.99 ?
C1S H1SB 0.99 ?
Cl3S C2S 1.63(6) yes
C2S H2SA 0.9900(10) ?
C2S H2SB 0.99 ?
C1' C9A' 1.393(5) yes
C1' C2' 1.416(6) yes
C1' C17' 1.491(5) yes
C2' C3' 1.394(6) yes
C2' C23' 1.501(6) yes
C3' C4' 1.404(5) yes
C3' C29' 1.509(6) yes
C4' C4A' 1.396(5) yes
C4' C35' 1.495(5) yes
C4A' C9A' 1.398(5) yes
C4A' C10' 1.534(5) yes
C5' C10" 1.404(5) yes
C5' C6' 1.413(5) yes
C5' C41' 1.496(5) yes
C6' C7' 1.402(5) yes
C6' C47' 1.509(5) yes
C7' C8' 1.405(5) yes
C7' C53' 1.500(5) yes
C8' C8A' 1.392(5) yes
C8' C59' 1.495(5) yes
C8A' C10" 1.390(5) yes
C8A' C9' 1.541(5) yes
C9' C12' 1.518(5) yes
C9' C9A' 1.525(5) yes
C9' H9' 1.00 ?
C10' C10" 1.531(5) yes
C10' C11' 1.539(5) yes
C10' H10' 1.00 ?
C11' C16' 1.386(5) yes
C11' C12' 1.410(5) yes
C12' C13' 1.386(5) yes
C13' C14' 1.419(6) yes
C13' C65' 1.504(5) yes
C14' C15' 1.399(5) yes
C14' C71' 1.502(5) yes
C15' C16' 1.418(5) yes
C15' C77' 1.492(6) yes
C16' C83' 1.497(5) yes
C17' C22' 1.378(5) yes
C17' C18' 1.386(6) yes
C18' C19' 1.381(6) yes
C18' H18' 0.95 ?
C19' C20' 1.373(6) yes
C19' H19' 0.95 ?
C20' C21' 1.376(6) yes
C20' H20' 0.95 ?
C21' C22' 1.389(6) yes
C21' H21' 0.95 ?
C22' H22' 0.95 ?
C23' C24' 1.388(6) yes
C23' C28' 1.394(6) yes
C24' C25' 1.387(6) yes
C24' H24' 0.95 ?
C25' C26' 1.398(8) yes
C25' H25' 0.95 ?
C26' C27' 1.382(8) yes
C26' H26' 0.95 ?
C27' C28' 1.371(7) yes
C27' H27' 0.95 ?
C28' H28' 0.95 ?
C29' C34' 1.383(7) yes
C29' C30' 1.391(7) yes
C30' C31' 1.372(8) yes
C30' H30' 0.95 ?
C31' C32' 1.387(10) yes
C31' H31' 0.95 ?
C32' C33' 1.377(10) yes
C32' H32' 0.95 ?
C33' C34' 1.368(8) yes
C33' H33' 0.95 ?
C34' H34' 0.95 ?
C35' C36' 1.389(6) yes
C35' C40' 1.400(6) yes
C36' C37' 1.379(6) yes
C36' H36' 0.95 ?
C37' C38' 1.371(7) yes
C37' H37' 0.95 ?
C38' C39' 1.375(7) yes
C38' H38' 0.95 ?
C39' C40' 1.385(6) yes
C39' H39' 0.95 ?
C40' H40' 0.95 ?
C41' C42' 1.391(5) yes
C41' C46' 1.393(5) yes
C42' C43' 1.386(6) yes
C42' H42' 0.95 ?
C43' C44' 1.382(6) yes
C43' H43' 0.95 ?
C44' C45' 1.385(6) yes
C44' H44' 0.95 ?
C45' C46' 1.386(5) yes
C45' H45' 0.95 ?
C46' H46' 0.95 ?
C47' C48' 1.387(5) yes
C47' C52' 1.393(5) yes
C48' C49' 1.371(6) yes
C48' H48' 0.95 ?
C49' C50' 1.383(6) yes
C49' H49' 0.95 ?
C50' C51' 1.378(6) yes
C50' H50' 0.95 ?
C51' C52' 1.381(5) yes
C51' H51' 0.95 ?
C52' H52' 0.95 ?
C53' C58' 1.390(5) yes
C53' C54' 1.400(5) yes
C54' C55' 1.375(6) yes
C54' H54' 0.95 ?
C55' C56' 1.387(6) yes
C55' H55' 0.95 ?
C56' C57' 1.371(6) yes
C56' H56' 0.95 ?
C57' C58' 1.379(6) yes
C57' H57' 0.95 ?
C58' H58' 0.95 ?
C59' C64' 1.380(6) yes
C59' C60' 1.389(5) yes
C60' C61' 1.380(6) yes
C60' H60' 0.95 ?
C61' C62' 1.381(7) yes
C61' H61' 0.95 ?
C62' C63' 1.363(7) yes
C62' H62' 0.95 ?
C63' C64' 1.385(6) yes
C63' H63' 0.95 ?
C64' H64' 0.95 ?
C65' C66' 1.385(6) yes
C65' C70' 1.395(6) yes
C66' C67' 1.397(6) yes
C66' H66' 0.95 ?
C67' C68' 1.364(7) yes
C67' H67' 0.95 ?
C68' C69' 1.377(7) yes
C68' H68' 0.95 ?
C69' C70' 1.370(6) yes
C69' H69' 0.95 ?
C70' H70' 0.95 ?
C71' C76' 1.379(6) yes
C71' C72' 1.387(6) yes
C72' C73' 1.381(6) yes
C72' H72' 0.95 ?
C73' C74' 1.383(7) yes
C73' H73' 0.95 ?
C74' C75' 1.361(6) yes
C74' H74' 0.95 ?
C75' C76' 1.384(6) yes
C75' H75' 0.95 ?
C76' H76' 0.95 ?
C77' C82' 1.394(6) yes
C77' C78' 1.397(6) yes
C78' C79' 1.377(6) yes
C78' H78' 0.95 ?
C79' C80' 1.375(7) yes
C79' H79' 0.95 ?
C80' C81' 1.385(7) yes
C80' H80' 0.95 ?
C81' C82' 1.377(6) yes
C81' H81' 0.95 ?
C82' H82' 0.95 ?
C83' C84' 1.391(5) yes
C83' C88' 1.400(6) yes
C84' C85' 1.390(6) yes
C84' H84' 0.95 ?
C85' C86' 1.385(6) yes
C85' H85' 0.95 ?
C86' C87' 1.374(6) yes
C86' H86' 0.95 ?
C87' C88' 1.378(6) yes
C87' H87' 0.95 ?
C88' H88' 0.95 ?
Cl1T C1T 1.820(11) yes
Cl2T C1T 1.608(10) yes
C1T H1TA 0.99 ?
C1T H1TB 0.99 ?

loop_
_geom_torsion_atom_site_label_1
_geom_torsion_atom_site_label_2
_geom_torsion_atom_site_label_3
_geom_torsion_atom_site_label_4
_geom_torsion
C9A C1 C2 C3 5.7(6)
C17 C1 C2 C3 -170.5(4)
C9A C1 C2 C23 -175.2(4)
C17 C1 C2 C23 8.6(5)
C1 C2 C3 C4 -0.8(6)
C23 C2 C3 C4 -179.9(4)
C1 C2 C3 C29 178.5(4)
C23 C2 C3 C29 -0.5(6)
C2 C3 C4 C4A -3.3(6)
C29 C3 C4 C4A 177.3(4)
C2 C3 C4 C35 175.6(4)
C29 C3 C4 C35 -3.7(6)
C3 C4 C4A C9A 2.6(6)
C35 C4 C4A C9A -176.3(4)
C3 C4 C4A C10 -176.9(4)
C35 C4 C4A C10 4.2(6)
C10A C5 C6 C7 -6.2(5)
C41 C5 C6 C7 173.1(3)
C10A C5 C6 C47 171.8(3)
C41 C5 C6 C47 -8.9(5)
C5 C6 C7 C8 5.8(5)
C47 C6 C7 C8 -172.3(3)
C5 C6 C7 C53 -174.4(3)
C47 C6 C7 C53 7.5(5)
C6 C7 C8 C8A -0.6(5)
C53 C7 C8 C8A 179.6(3)
C6 C7 C8 C59 -177.5(3)
C53 C7 C8 C59 2.7(5)
C7 C8 C8A C10A -4.1(5)
C59 C8 C8A C10A 172.8(3)
C7 C8 C8A C9 176.5(3)
C59 C8 C8A C9 -6.5(5)
C10A C8A C9 C9A -57.5(4)
C8 C8A C9 C9A 121.9(4)
C10A C8A C9 C12 55.7(4)
C8 C8A C9 C12 -125.0(4)
C2 C1 C9A C4A -6.5(6)
C17 C1 C9A C4A 169.6(4)
C2 C1 C9A C9 174.7(3)
C17 C1 C9A C9 -9.2(6)
C4 C4A C9A C1 2.4(6)
C10 C4A C9A C1 -178.1(3)
C4 C4A C9A C9 -178.7(3)
C10 C4A C9A C9 0.9(4)
C8A C9 C9A C1 -125.3(4)
C12 C9 C9A C1 122.5(4)
C8A C9 C9A C4A 55.8(4)
C12 C9 C9A C4A -56.3(4)
C4 C4A C10 C11 -125.4(4)
C9A C4A C10 C11 55.1(4)
C4 C4A C10 C10A 122.6(4)
C9A C4A C10 C10A -56.9(4)
C6 C5 C10A C8A 1.5(5)
C41 C5 C10A C8A -177.8(3)
C6 C5 C10A C10 -177.0(3)
C41 C5 C10A C10 3.7(6)
C8 C8A C10A C5 3.8(5)
C9 C8A C10A C5 -176.8(3)
C8 C8A C10A C10 -177.6(3)
C9 C8A C10A C10 1.9(4)
C11 C10 C10A C5 120.2(4)
C4A C10 C10A C5 -126.2(4)
C11 C10 C10A C8A -58.4(4)
C4A C10 C10A C8A 55.2(4)
C4A C10 C11 C16 126.1(4)
C10A C10 C11 C16 -120.6(4)
C4A C10 C11 C12 -55.8(4)
C10A C10 C11 C12 57.5(4)
C16 C11 C12 C13 0.9(5)
C10 C11 C12 C13 -177.3(3)
C16 C11 C12 C9 178.3(3)
C10 C11 C12 C9 0.1(4)
C9A C9 C12 C13 -127.0(4)
C8A C9 C12 C13 120.4(4)
C9A C9 C12 C11 55.8(4)
C8A C9 C12 C11 -56.8(4)
C11 C12 C13 C14 -0.7(5)
C9 C12 C13 C14 -177.7(3)
C11 C12 C13 C65 176.8(3)
C9 C12 C13 C65 -0.3(6)
C12 C13 C14 C15 1.5(5)
C65 C13 C14 C15 -176.0(3)
C12 C13 C14 C71 179.5(3)
C65 C13 C14 C71 2.0(5)
C13 C14 C15 C16 -2.4(5)
C71 C14 C15 C16 179.6(3)
C13 C14 C15 C77 176.0(3)
C71 C14 C15 C77 -2.0(5)
C12 C11 C16 C15 -1.8(5)
C10 C11 C16 C15 176.2(3)
C12 C11 C16 C83 177.6(3)
C10 C11 C16 C83 -4.5(6)
C14 C15 C16 C11 2.5(5)
C77 C15 C16 C11 -175.9(3)
C14 C15 C16 C83 -176.8(3)
C77 C15 C16 C83 4.7(5)
C9A C1 C17 C22 -116.2(4)
C2 C1 C17 C22 59.8(5)
C9A C1 C17 C18 65.3(5)
C2 C1 C17 C18 -118.7(4)
C22 C17 C18 C19 -1.2(6)
C1 C17 C18 C19 177.2(4)
C17 C18 C19 C20 -0.5(6)
C18 C19 C20 C21 1.9(7)
C19 C20 C21 C22 -1.5(7)
C20 C21 C22 C17 -0.3(7)
C18 C17 C22 C21 1.6(6)
C1 C17 C22 C21 -176.9(4)
C3 C2 C23 C28 63.1(6)
C1 C2 C23 C28 -115.9(5)
C3 C2 C23 C24 -118.0(4)
C1 C2 C23 C24 62.9(5)
C28 C23 C24 C25 0.6(6)
C2 C23 C24 C25 -178.3(4)
C23 C24 C25 C26 -0.1(7)
C24 C25 C26 C27 -0.6(8)
C25 C26 C27 C28 0.8(9)
C26 C27 C28 C23 -0.2(8)
C24 C23 C28 C27 -0.5(7)
C2 C23 C28 C27 178.4(4)
C2 C3 C29 C34 65.7(5)
C4 C3 C29 C34 -114.9(5)
C2 C3 C29 C30 -108.9(5)
C4 C3 C29 C30 70.4(5)
C34 C29 C30 C31 -2.5(7)
C3 C29 C30 C31 172.3(4)
C29 C30 C31 C32 1.3(7)
C30 C31 C32 C33 1.5(8)
C31 C32 C33 C34 -3.0(8)
C32 C33 C34 C29 1.8(7)
C30 C29 C34 C33 1.0(7)
C3 C29 C34 C33 -173.8(4)
C4A C4 C35 C40 -124.7(4)
C3 C4 C35 C40 56.4(5)
C4A C4 C35 C36 56.0(5)
C3 C4 C35 C36 -122.9(4)
C40 C35 C36 C37 1.1(6)
C4 C35 C36 C37 -179.6(4)
C35 C36 C37 C38 -1.1(6)
C36 C37 C38 C39 -0.2(7)
C37 C38 C39 C40 1.5(7)
C38 C39 C40 C35 -1.5(7)
C36 C35 C40 C39 0.2(6)
C4 C35 C40 C39 -179.1(4)
C10A C5 C41 C42 60.7(5)
C6 C5 C41 C42 -118.6(4)
C10A C5 C41 C46 -120.9(4)
C6 C5 C41 C46 59.8(5)
C46 C41 C42 C43 -1.7(7)
C5 C41 C42 C43 176.8(4)
C41 C42 C43 C44 0.9(8)
C42 C43 C44 C45 0.1(9)
C43 C44 C45 C46 -0.3(8)
C44 C45 C46 C41 -0.4(7)
C42 C41 C46 C45 1.4(6)
C5 C41 C46 C45 -177.0(4)
C7 C6 C47 C52 62.4(5)
C5 C6 C47 C52 -115.7(4)
C7 C6 C47 C48 -118.3(4)
C5 C6 C47 C48 63.6(5)
C52 C47 C48 C49 0.6(6)
C6 C47 C48 C49 -178.7(4)
C47 C48 C49 C50 -0.9(7)
C48 C49 C50 C51 0.1(7)
C49 C50 C51 C52 0.8(7)
C50 C51 C52 C47 -1.1(7)
C48 C47 C52 C51 0.4(6)
C6 C47 C52 C51 179.8(4)
C6 C7 C53 C58 52.7(5)
C8 C7 C53 C58 -127.6(4)
C6 C7 C53 C54 -124.9(4)
C8 C7 C53 C54 54.9(5)
C58 C53 C54 C55 -0.4(6)
C7 C53 C54 C55 177.1(4)
C53 C54 C55 C56 -0.6(7)
C54 C55 C56 C57 1.4(7)
C55 C56 C57 C58 -1.2(7)
C56 C57 C58 C53 0.2(7)
C54 C53 C58 C57 0.6(6)
C7 C53 C58 C57 -177.0(4)
C8A C8 C59 C64 -108.7(4)
C7 C8 C59 C64 68.2(5)
C8A C8 C59 C60 70.4(5)
C7 C8 C59 C60 -112.7(4)
C64 C59 C60 C61 -0.1(6)
C8 C59 C60 C61 -179.2(4)
C59 C60 C61 C62 0.7(6)
C60 C61 C62 C63 -1.1(6)
C61 C62 C63 C64 0.9(6)
C62 C63 C64 C59 -0.3(6)
C60 C59 C64 C63 -0.1(6)
C8 C59 C64 C63 179.0(4)
C12 C13 C65 C66 65.3(5)
C14 C13 C65 C66 -117.2(4)
C12 C13 C65 C70 -116.2(4)
C14 C13 C65 C70 61.3(5)
C70 C65 C66 C67 -0.6(6)
C13 C65 C66 C67 177.9(4)
C65 C66 C67 C68 0.0(7)
C66 C67 C68 C69 0.8(7)
C67 C68 C69 C70 -0.9(7)
C68 C69 C70 C65 0.2(7)
C66 C65 C70 C69 0.5(6)
C13 C65 C70 C69 -178.0(4)
C15 C14 C71 C72 -123.7(4)
C13 C14 C71 C72 58.3(5)
C15 C14 C71 C76 56.7(5)
C13 C14 C71 C76 -121.4(4)
C76 C71 C72 C73 1.6(6)
C14 C71 C72 C73 -178.1(4)
C71 C72 C73 C74 -0.6(7)
C72 C73 C74 C75 -0.4(7)
C73 C74 C75 C76 0.4(7)
C74 C75 C76 C71 0.6(7)
C72 C71 C76 C75 -1.6(6)
C14 C71 C76 C75 178.1(4)
C14 C15 C77 C82 61.2(5)
C16 C15 C77 C82 -120.3(4)
C14 C15 C77 C78 -120.7(4)
C16 C15 C77 C78 57.8(5)
C82 C77 C78 C79 1.1(6)
C15 C77 C78 C79 -177.1(4)
C77 C78 C79 C80 -0.1(7)
C78 C79 C80 C81 -0.8(8)
C79 C80 C81 C82 0.8(8)
C80 C81 C82 C77 0.2(7)
C78 C77 C82 C81 -1.1(6)
C15 C77 C82 C81 177.0(4)
C11 C16 C83 C84 61.1(5)
C15 C16 C83 C84 -119.5(4)
C11 C16 C83 C88 -120.9(4)
C15 C16 C83 C88 58.5(5)
C88 C83 C84 C85 -1.1(6)
C16 C83 C84 C85 176.9(4)
C83 C84 C85 C86 -0.7(6)
C84 C85 C86 C87 1.9(7)
C85 C86 C87 C88 -1.4(7)
C86 C87 C88 C83 -0.4(6)
C84 C83 C88 C87 1.7(6)
C16 C83 C88 C87 -176.4(4)
C2S Cl1S C1S Cl2S -17.0(34)
C1S Cl1S C2S Cl3S 23.3(15)
C9A' C1' C2' C3' 2.2(6)
C17' C1' C2' C3' -173.2(4)
C9A' C1' C2' C23' -174.1(4)
C17' C1' C2' C23' 10.5(6)
C1' C2' C3' C4' -0.8(6)
C23' C2' C3' C4' 175.4(4)
C1' C2' C3' C29' 176.9(4)
C23' C2' C3' C29' -6.9(6)
C2' C3' C4' C4A' 0.3(6)
C29' C3' C4' C4A' -177.4(4)
C2' C3' C4' C35' -174.1(4)
C29' C3' C4' C35' 8.2(6)
C3' C4' C4A' C9A' -1.3(6)
C35' C4' C4A' C9A' 173.0(4)
C3' C4' C4A' C10' -179.3(4)
C35' C4' C4A' C10' -5.0(6)
C10" C5' C6' C7' -6.0(5)
C41' C5' C6' C7' 174.6(3)
C10" C5' C6' C47' 170.6(3)
C41' C5' C6' C47' -8.8(5)
C5' C6' C7' C8' 6.9(5)
C47' C6' C7' C8' -169.8(3)
C5' C6' C7' C53' -174.1(3)
C47' C6' C7' C53' 9.2(5)
C6' C7' C8' C8A' -1.7(5)
C53' C7' C8' C8A' 179.3(3)
C6' C7' C8' C59' 179.6(3)
C53' C7' C8' C59' 0.6(5)
C7' C8' C8A' C10" -4.3(6)
C59' C8' C8A' C10" 174.4(3)
C7' C8' C8A' C9' 176.4(3)
C59' C8' C8A' C9' -4.9(6)
C10" C8A' C9' C12' 56.2(4)
C8' C8A' C9' C12' -124.4(4)
C10" C8A' C9' C9A' -57.3(4)
C8' C8A' C9' C9A' 122.1(4)
C2' C1' C9A' C4A' -3.2(6)
C17' C1' C9A' C4A' 172.2(4)
C2' C1' C9A' C9' 177.6(4)
C17' C1' C9A' C9' -7.1(6)
C4' C4A' C9A' C1' 2.8(6)
C10' C4A' C9A' C1' -178.9(3)
C4' C4A' C9A' C9' -177.9(3)
C10' C4A' C9A' C9' 0.4(5)
C12' C9' C9A' C1' 122.7(4)
C8A' C9' C9A' C1' -124.5(4)
C12' C9' C9A' C4A' -56.6(4)
C8A' C9' C9A' C4A' 56.2(4)
C4' C4A' C10' C10" 121.9(4)
C9A' C4A' C10' C10" -56.3(4)
C4' C4A' C10' C11' -126.2(4)
C9A' C4A' C10' C11' 55.7(4)
C8' C8A' C10" C5' 5.1(6)
C9' C8A' C10" C5' -175.5(3)
C8' C8A' C10" C10' -178.0(3)
C9' C8A' C10" C10' 1.4(4)
C6' C5' C10" C8A' 0.1(5)
C41' C5' C10" C8A' 179.5(3)
C6' C5' C10" C10' -176.3(3)
C41' C5' C10" C10' 3.1(6)
C4A' C10' C10" C8A' 55.2(4)
C11' C10' C10" C8A' -57.4(4)
C4A' C10' C10" C5' -128.1(4)
C11' C10' C10" C5' 119.2(4)
C10" C10' C11' C16' -123.8(4)
C4A' C10' C11' C16' 123.7(4)
C10" C10' C11' C12' 56.1(4)
C4A' C10' C11' C12' -56.4(4)
C16' C11' C12' C13' 0.4(5)
C10' C11' C12' C13' -179.5(3)
C16' C11' C12' C9' -179.2(3)
C10' C11' C12' C9' 0.9(4)
C9A' C9' C12' C13' -124.0(4)
C8A' C9' C12' C13' 123.2(4)
C9A' C9' C12' C11' 55.6(4)
C8A' C9' C12' C11' -57.2(4)
C11' C12' C13' C14' -0.2(5)
C9' C12' C13' C14' 179.4(3)
C11' C12' C13' C65' 176.0(3)
C9' C12' C13' C65' -4.4(6)
C12' C13' C14' C15' 1.8(5)
C65' C13' C14' C15' -174.5(3)
C12' C13' C14' C71' -178.7(3)
C65' C13' C14' C71' 5.1(5)
C13' C14' C15' C16' -3.6(5)
C71' C14' C15' C16' 176.9(3)
C13' C14' C15' C77' 174.8(3)
C71' C14' C15' C77' -4.7(6)
C12' C11' C16' C15' -2.1(5)
C10' C11' C16' C15' 177.8(3)
C12' C11' C16' C83' 175.5(3)
C10' C11' C16' C83' -4.6(6)
C14' C15' C16' C11' 3.7(5)
C77' C15' C16' C11' -174.8(3)
C14' C15' C16' C83' -173.9(3)
C77' C15' C16' C83' 7.6(5)
C9A' C1' C17' C22' -117.1(4)
C2' C1' C17' C22' 58.2(5)
C9A' C1' C17' C18' 63.7(5)
C2' C1' C17' C18' -121.1(4)
C22' C17' C18' C19' 1.0(6)
C1' C17' C18' C19' -179.8(4)
C17' C18' C19' C20' -0.1(7)
C18' C19' C20' C21' -0.5(7)
C19' C20' C21' C22' 0.1(7)
C18' C17' C22' C21' -1.3(6)
C1' C17' C22' C21' 179.4(4)
C20' C21' C22' C17' 0.8(6)
C3' C2' C23' C24' -116.1(5)
C1' C2' C23' C24' 60.1(5)
C3' C2' C23' C28' 63.8(6)
C1' C2' C23' C28' -119.9(5)
C28' C23' C24' C25' 0.1(7)
C2' C23' C24' C25' -179.9(4)
C23' C24' C25' C26' 0.2(7)
C24' C25' C26' C27' -1.0(8)
C25' C26' C27' C28' 1.5(9)
C26' C27' C28' C23' -1.2(8)
C24' C23' C28' C27' 0.3(7)
C2' C23' C28' C27' -179.6(4)
C2' C3' C29' C34' 64.8(6)
C4' C3' C29' C34' -117.5(5)
C2' C3' C29' C30' -115.0(5)
C4' C3' C29' C30' 62.7(6)
C34' C29' C30' C31' -0.4(7)
C3' C29' C30' C31' 179.4(5)
C29' C30' C31' C32' 0.6(9)
C30' C31' C32' C33' -0.2(10)
C31' C32' C33' C34' -0.3(10)
C32' C33' C34' C29' 0.4(8)
C30' C29' C34' C33' 0.0(7)
C3' C29' C34' C33' -179.9(4)
C4A' C4' C35' C36' 61.5(5)
C3' C4' C35' C36' -124.3(4)
C4A' C4' C35' C40' -121.1(4)
C3' C4' C35' C40' 53.2(5)
C40' C35' C36' C37' 1.0(6)
C4' C35' C36' C37' 178.5(4)
C35' C36' C37' C38' -2.3(7)
C36' C37' C38' C39' 2.1(7)
C37' C38' C39' C40' -0.7(7)
C38' C39' C40' C35' -0.5(7)
C36' C35' C40' C39' 0.4(6)
C4' C35' C40' C39' -177.1(4)
C10" C5' C41' C42' 62.8(5)
C6' C5' C41' C42' -117.8(4)
C10" C5' C41' C46' -120.6(4)
C6' C5' C41' C46' 58.7(5)
C46' C41' C42' C43' -0.1(6)
C5' C41' C42' C43' 176.5(4)
C41' C42' C43' C44' -0.6(6)
C42' C43' C44' C45' 0.6(6)
C43' C44' C45' C46' 0.1(6)
C44' C45' C46' C41' -0.8(6)
C42' C41' C46' C45' 0.9(6)
C5' C41' C46' C45' -175.8(4)
C7' C6' C47' C48' -121.6(4)
C5' C6' C47' C48' 61.8(5)
C7' C6' C47' C52' 58.1(5)
C5' C6' C47' C52' -118.5(4)
C52' C47' C48' C49' -2.0(6)
C6' C47' C48' C49' 177.8(4)
C47' C48' C49' C50' 0.8(6)
C48' C49' C50' C51' 1.3(7)
C49' C50' C51' C52' -2.2(7)
C50' C51' C52' C47' 1.0(6)
C48' C47' C52' C51' 1.0(6)
C6' C47' C52' C51' -178.7(4)
C6' C7' C53' C58' 57.8(5)
C8' C7' C53' C58' -123.2(4)
C6' C7' C53' C54' -118.5(4)
C8' C7' C53' C54' 60.5(5)
C58' C53' C54' C55' -2.8(6)
C7' C53' C54' C55' 173.5(4)
C53' C54' C55' C56' 1.2(6)
C54' C55' C56' C57' 1.1(6)
C55' C56' C57' C58' -1.6(6)
C56' C57' C58' C53' -0.1(6)
C54' C53' C58' C57' 2.3(6)
C7' C53' C58' C57' -174.1(4)
C8A' C8' C59' C64' -115.6(4)
C7' C8' C59' C64' 63.1(5)
C8A' C8' C59' C60' 64.9(5)
C7' C8' C59' C60' -116.4(4)
C64' C59' C60' C61' 1.2(6)
C8' C59' C60' C61' -179.3(4)
C59' C60' C61' C62' -0.6(6)
C60' C61' C62' C63' -0.5(7)
C61' C62' C63' C64' 0.9(7)
C60' C59' C64' C63' -0.8(6)
C8' C59' C64' C63' 179.7(4)
C62' C63' C64' C59' -0.2(6)
C12' C13' C65' C66' 65.5(5)
C14' C13' C65' C66' -118.3(4)
C12' C13' C65' C70' -116.7(4)
C14' C13' C65' C70' 59.5(5)
C70' C65' C66' C67' -0.2(6)
C13' C65' C66' C67' 177.6(4)
C65' C66' C67' C68' -0.9(7)
C66' C67' C68' C69' 1.7(8)
C67' C68' C69' C70' -1.4(8)
C68' C69' C70' C65' 0.3(7)
C66' C65' C70' C69' 0.6(7)
C13' C65' C70' C69' -177.3(4)
C15' C14' C71' C76' 66.1(5)
C13' C14' C71' C76' -113.4(4)
C15' C14' C71' C72' -115.7(4)
C13' C14' C71' C72' 64.8(5)
C76' C71' C72' C73' -1.2(7)
C14' C71' C72' C73' -179.4(4)
C71' C72' C73' C74' 0.7(7)
C72' C73' C74' C75' -0.2(8)
C73' C74' C75' C76' 0.1(8)
C72' C71' C76' C75' 1.1(6)
C14' C71' C76' C75' 179.3(4)
C74' C75' C76' C71' -0.6(7)
C14' C15' C77' C82' 57.1(5)
C16' C15' C77' C82' -124.5(4)
C14' C15' C77' C78' -121.9(4)
C16' C15' C77' C78' 56.5(5)
C82' C77' C78' C79' 0.9(6)
C15' C77' C78' C79' 180.0(4)
C77' C78' C79' C80' -0.8(7)
C78' C79' C80' C81' 0.5(7)
C79' C80' C81' C82' -0.2(7)
C80' C81' C82' C77' 0.3(7)
C78' C77' C82' C81' -0.6(6)
C15' C77' C82' C81' -179.7(4)
C11' C16' C83' C84' 63.4(5)
C15' C16' C83' C84' -119.0(4)
C11' C16' C83' C88' -115.2(4)
C15' C16' C83' C88' 62.4(5)
C88' C83' C84' C85' -0.5(6)
C16' C83' C84' C85' -179.2(4)
C83' C84' C85' C86' 1.0(6)
C84' C85' C86' C87' -1.0(7)
C85' C86' C87' C88' 0.6(7)
C86' C87' C88' C83' -0.1(6)
C84' C83' C88' C87' 0.1(6)
C16' C83' C88' C87' 178.8(4)
